data_1514520
loop_
_publ_author_name
'Yvon, Carine'
'Macdonell, Andrew'
'Buchwald, Saskia'
'Surman, Andrew J.'
'Follet, No\'emie'
'Alex, Jennifer'
'Long, De-Liang'
'Cronin, Leroy'

_publ_section_title
;
 A collection of robust methodologies for the preparation of asymmetric
 hybrid Mn--Anderson polyoxometalates for multifunctional materials
;
_journal_issue 10
_journal_name_full 'Chemical Science'
_journal_page_first 3810
_journal_paper_doi 10.1039/c3sc51618k
_journal_volume 4
_journal_year 2013
_chemical_formula_sum 'C94 H152 Mn Mo6 N9 O26'
_chemical_formula_weight 2454.83
_chemical_name_systematic
; 
 ? 
;
_space_group_IT_number 2
_symmetry_cell_setting triclinic
_symmetry_space_group_name_Hall '-P 1'
_symmetry_space_group_name_H-M 'P -1'
_atom_sites_solution_hydrogens geom
_atom_sites_solution_primary direct
_atom_sites_solution_secondary difmap
_audit_creation_method SHELXL-97
_cell_angle_alpha 113.089(2)
_cell_angle_beta 102.130(2)
_cell_angle_gamma 100.729(2)
_cell_formula_units_Z 4
_cell_length_a 18.0136(6)
_cell_length_b 26.3164(9)
_cell_length_c 26.5199(9)
_cell_measurement_reflns_used 9651
_cell_measurement_temperature 150(2)
_cell_measurement_theta_max 28.1
_cell_measurement_theta_min 2.19
_cell_volume 10790.7(7)
_computing_cell_refinement Apex2
_computing_data_collection Apex2
_computing_data_reduction Apex2
_computing_molecular_graphics Diamond3
_computing_publication_material WinGX
_computing_structure_refinement 'SHELXL-97 (Sheldrick, 1997)'
_computing_structure_solution 'SHELXS-97 (Sheldrick, 1990)'
_diffrn_ambient_temperature 150(2)
_diffrn_measured_fraction_theta_full 1.000
_diffrn_measured_fraction_theta_max 1.000
_diffrn_measurement_device_type 'Bruker Apex II Quasar CCD'
_diffrn_measurement_method '\w & \p scans'
_diffrn_radiation_monochromator graphite
_diffrn_radiation_source 'fine-focus sealed tube'
_diffrn_radiation_type MoK\a
_diffrn_radiation_wavelength 0.71073
_diffrn_reflns_av_R_equivalents 0.0403
_diffrn_reflns_av_sigmaI/netI 0.0443
_diffrn_reflns_limit_h_max 22
_diffrn_reflns_limit_h_min -22
_diffrn_reflns_limit_k_max 32
_diffrn_reflns_limit_k_min -32
_diffrn_reflns_limit_l_max 32
_diffrn_reflns_limit_l_min -32
_diffrn_reflns_number 162444
_diffrn_reflns_theta_full 26.00
_diffrn_reflns_theta_max 26.00
_diffrn_reflns_theta_min 0.92
_diffrn_standards_decay_% none
_exptl_absorpt_coefficient_mu 0.861
_exptl_absorpt_correction_T_max 0.9664
_exptl_absorpt_correction_T_min 0.8963
_exptl_absorpt_correction_type empirical
_exptl_absorpt_process_details SADABS
_exptl_crystal_colour orange
_exptl_crystal_density_diffrn 1.511
_exptl_crystal_density_meas ?
_exptl_crystal_density_method 'not measured'
_exptl_crystal_description block
_exptl_crystal_F_000 5056
_exptl_crystal_size_max 0.13
_exptl_crystal_size_mid 0.08
_exptl_crystal_size_min 0.04
_refine_diff_density_max 1.38
_refine_diff_density_min -1.28
_refine_diff_density_rms 0.09
_refine_ls_extinction_coef none
_refine_ls_extinction_method none
_refine_ls_goodness_of_fit_ref 1.042
_refine_ls_hydrogen_treatment constr
_refine_ls_matrix_type full
_refine_ls_number_parameters 2372
_refine_ls_number_reflns 42424
_refine_ls_number_restraints 16
_refine_ls_restrained_S_all 1.042
_refine_ls_R_factor_all 0.0646
_refine_ls_R_factor_gt 0.0415
_refine_ls_shift/su_max 0.002
_refine_ls_shift/su_mean 0.000
_refine_ls_structure_factor_coef Fsqd
_refine_ls_weighting_details 'calc w=1/[\s^2^(Fo^2^)+(0.0388P)^2^+32.8680P] where P=(Fo^2^+2Fc^2^)/3'
_refine_ls_weighting_scheme calc
_refine_ls_wR_factor_gt 0.0998
_refine_ls_wR_factor_ref 0.1170
_reflns_number_gt 31976
_reflns_number_total 42424
_reflns_threshold_expression >2sigma(I)
_cod_data_source_file c3sc51618k.txt
_cod_data_source_block am2anth
_cod_depositor_comments
;
The following automatic conversions were performed:

'_exptl_crystal_density_meas' value 'none' was changed to '?' - the
value is perceived as not measured.

Automatic conversion script
Id: cif_fix_values 3008 2015-01-20 13:52:24Z robertas 
;
_cod_original_cell_volume 10790.7(6)
_cod_original_sg_symbol_H-M P-1
_cod_database_code 1514520

loop_
_symmetry_equiv_pos_as_xyz
'x, y, z'
'-x, -y, -z'

loop_
_atom_site_label
_atom_site_type_symbol
_atom_site_fract_x
_atom_site_fract_y
_atom_site_fract_z
_atom_site_U_iso_or_equiv
_atom_site_adp_type
_atom_site_occupancy
_atom_site_symmetry_multiplicity
_atom_site_calc_flag
_atom_site_refinement_flags
_atom_site_disorder_assembly
_atom_site_disorder_group
Mo1 Mo 0.51118(2) 0.138393(15) 1.082226(15) 0.02459(8) Uani 1 1 d . . .
Mo2 Mo 0.47572(2) 0.086964(16) 0.939036(15) 0.02468(8) Uani 1 1 d . . .
Mo3 Mo 0.46680(2) -0.050431(16) 0.856150(15) 0.02421(8) Uani 1 1 d . . .
Mo4 Mo 0.41167(2) 0.357184(15) 0.445133(16) 0.02585(9) Uani 1 1 d . . .
Mo5 Mo 0.50118(2) 0.433939(16) 0.587713(16) 0.02476(8) Uani 1 1 d . . .
Mo6 Mo 0.58960(2) 0.577344(16) 0.640975(16) 0.02747(9) Uani 1 1 d . . .
Mo7 Mo -0.03847(2) -0.143140(15) 0.434090(16) 0.02618(9) Uani 1 1 d . . .
Mo8 Mo 0.03133(2) -0.072089(16) 0.579203(16) 0.02719(9) Uani 1 1 d . . .
Mo9 Mo 0.07205(2) 0.072268(16) 0.645740(16) 0.02775(9) Uani 1 1 d . . .
Mo10 Mo 0.03996(2) 0.566570(16) 0.144540(16) 0.03044(9) Uani 1 1 d . . .
Mo11 Mo 0.06037(3) 0.646083(16) 0.072933(17) 0.03351(10) Uani 1 1 d . . .
Mo12 Mo -0.01884(3) 0.421189(17) 0.071349(17) 0.03792(11) Uani 1 1 d . . .
Mn1 Mn 0.5000 0.0000 1.0000 0.01877(17) Uani 1 2 d S . .
Mn2 Mn 0.5000 0.5000 0.5000 0.01998(18) Uani 1 2 d S . .
Mn3 Mn 0.0000 0.0000 0.5000 0.02120(18) Uani 1 2 d S . .
Mn4 Mn 0.0000 0.5000 0.0000 0.0255(2) Uani 1 2 d S . .
O1 O 0.41680(16) 0.00920(12) 0.88072(12) 0.0249(6) Uani 1 1 d . . .
O2 O 0.53153(19) 0.11160(13) 0.90423(13) 0.0356(7) Uani 1 1 d . . .
O3 O 0.39922(18) 0.11634(13) 0.93794(13) 0.0338(7) Uani 1 1 d . . .
O4 O 0.43425(15) 0.04812(11) 0.99790(11) 0.0219(6) Uani 1 1 d . . .
O5 O 0.54403(16) 0.13556(12) 1.01745(12) 0.0259(6) Uani 1 1 d . . .
O6 O 0.57914(15) 0.07124(12) 1.07653(11) 0.0225(6) Uani 1 1 d . . .
O7 O 0.43168(18) 0.16410(13) 1.07337(13) 0.0342(7) Uani 1 1 d . . .
O8 O 0.58569(19) 0.19485(13) 1.13718(13) 0.0365(8) Uani 1 1 d . . .
O9 O 0.47232(16) 0.09319(12) 1.11851(12) 0.0253(6) Uani 1 1 d . . .
O10 O 0.53186(19) -0.02331(14) 0.82820(13) 0.0354(7) Uani 1 1 d . . .
O11 O 0.39092(19) -0.10309(14) 0.79846(13) 0.0364(8) Uani 1 1 d . . .
O12 O 0.54803(15) 0.02581(11) 0.95178(11) 0.0215(6) Uani 1 1 d . . .
O13 O 0.54345(19) 0.38245(13) 0.59162(13) 0.0340(7) Uani 1 1 d . . .
O14 O 0.45575(19) 0.44938(13) 0.63970(13) 0.0355(7) Uani 1 1 d . . .
O15 O 0.59387(17) 0.49978(12) 0.62222(12) 0.0258(6) Uani 1 1 d . . .
O16 O 0.47030(16) 0.51444(12) 0.56976(12) 0.0241(6) Uani 1 1 d . . .
O17 O 0.5508(2) 0.59111(14) 0.69620(14) 0.0444(9) Uani 1 1 d . . .
O18 O 0.44717(17) 0.37171(12) 0.38747(12) 0.0272(6) Uani 1 1 d . . .
O19 O 0.53037(16) 0.42842(12) 0.50521(12) 0.0232(6) Uani 1 1 d . . .
O20 O 0.4479(2) 0.30128(13) 0.44220(13) 0.0354(7) Uani 1 1 d . . .
O21 O 0.40629(17) 0.39094(12) 0.52248(12) 0.0274(6) Uani 1 1 d . . .
O22 O 0.31208(18) 0.32679(13) 0.41097(13) 0.0361(7) Uani 1 1 d . . .
O23 O 0.39705(16) 0.44836(12) 0.45207(12) 0.0237(6) Uani 1 1 d . . .
O24 O 0.6883(2) 0.61292(14) 0.67127(15) 0.0443(9) Uani 1 1 d . . .
O25 O 0.16280(19) 0.12244(13) 0.68317(13) 0.0378(8) Uani 1 1 d . . .
O26 O 0.0295(2) 0.06943(14) 0.69639(13) 0.0374(8) Uani 1 1 d . . .
O27 O 0.10661(18) 0.00437(12) 0.62312(12) 0.0299(7) Uani 1 1 d . . .
O28 O 0.10017(19) -0.10884(13) 0.57496(13) 0.0357(7) Uani 1 1 d . . .
O29 O -0.0103(2) -0.08192(14) 0.62776(13) 0.0380(8) Uani 1 1 d . . .
O30 O -0.05268(17) -0.12316(12) 0.50885(12) 0.0276(6) Uani 1 1 d . . .
O31 O 0.05710(16) -0.05389(12) 0.50033(12) 0.0240(6) Uani 1 1 d . . .
O32 O 0.0314(2) -0.17825(13) 0.43712(13) 0.0354(7) Uani 1 1 d . . .
O33 O -0.12630(19) -0.19527(13) 0.39218(13) 0.0378(8) Uani 1 1 d . . .
O34 O 0.09123(16) 0.06557(12) 0.55575(12) 0.0252(6) Uani 1 1 d . . .
O35 O -0.01223(17) -0.11465(12) 0.38149(12) 0.0273(6) Uani 1 1 d . . .
O36 O -0.03045(17) -0.00607(12) 0.57028(12) 0.0252(6) Uani 1 1 d . . .
O37 O 0.0328(3) 0.37543(15) 0.07864(15) 0.0549(10) Uani 1 1 d . . .
O38 O -0.0842(2) 0.41933(15) 0.10875(14) 0.0509(10) Uani 1 1 d . . .
O39 O 0.0612(2) 0.49348(13) 0.12325(13) 0.0373(8) Uani 1 1 d . . .
O40 O -0.05584(18) 0.49543(12) 0.05260(12) 0.0297(7) Uani 1 1 d . . .
O41 O 0.09349(18) 0.56502(13) 0.07219(12) 0.0308(7) Uani 1 1 d . . .
O42 O 0.1253(2) 0.61015(14) 0.19955(13) 0.0417(8) Uani 1 1 d . . .
O43 O -0.0308(2) 0.55889(14) 0.17673(14) 0.0429(8) Uani 1 1 d . . .
O44 O 0.03942(18) 0.43853(13) 0.00635(12) 0.0311(7) Uani 1 1 d . . .
O45 O 0.00590(18) 0.61823(12) 0.11640(12) 0.0312(7) Uani 1 1 d . . .
O46 O 0.0026(2) 0.68813(14) 0.06388(15) 0.0489(9) Uani 1 1 d . . .
O47 O 0.1476(2) 0.69265(14) 0.12325(14) 0.0467(9) Uani 1 1 d . . .
O48 O 0.0929(2) 0.62474(13) 0.00519(13) 0.0373(8) Uani 1 1 d . . .
O49 O 0.21144(18) -0.14172(14) 0.96090(16) 0.0419(8) Uani 1 1 d . . .
O50 O 0.21180(19) 0.51773(15) 0.43092(14) 0.0380(8) Uani 1 1 d . . .
O51 O 0.2926(2) 0.10917(15) 0.50312(17) 0.0473(9) Uani 1 1 d . . .
N1 N 0.2405(2) -0.05118(15) 0.96849(15) 0.0278(8) Uani 1 1 d . . .
H1 H 0.2199 -0.0236 0.9679 0.033 Uiso 1 1 calc R . .
N2 N 0.2759(2) 0.53737(15) 0.52292(16) 0.0284(8) Uani 1 1 d . . .
H2 H 0.2714 0.5467 0.5576 0.034 Uiso 1 1 calc R . .
N3 N 0.2426(2) 0.01579(16) 0.48608(16) 0.0302(8) Uani 1 1 d . . .
H3 H 0.2556 -0.0162 0.4801 0.036 Uiso 1 1 calc R . .
N4 N 0.2520(2) 0.50293(19) 0.02698(18) 0.0455(11) Uani 1 1 d . A 1
N5 N 0.7049(2) 0.26369(16) -0.00849(17) 0.0396(10) Uani 1 1 d . . .
N6 N 0.1966(3) 0.9854(2) 0.77025(17) 0.0444(11) Uani 1 1 d . . .
N7 N 0.2124(3) 0.2808(2) 0.5248(2) 0.0503(12) Uani 1 1 d . L .
N8 N 0.4435(2) 0.21648(17) 0.27720(17) 0.0394(10) Uani 1 1 d . . .
N10 N 0.0951(3) 0.78267(17) 0.27072(17) 0.0408(10) Uani 1 1 d . . .
N9 N 0.2129(3) 0.51315(18) 0.27205(17) 0.0437(10) Uani 1 1 d . . .
N11 N 0.7478(3) 0.1239(2) 0.5533(2) 0.0538(12) Uani 1 1 d . . .
N12 N 0.1959(3) 0.0646(3) 0.9489(2) 0.0587(13) Uani 1 1 d . . .
N13 N 0.6064(4) 0.2072(3) 0.4656(3) 0.089(2) Uani 1 1 d . . .
N14 N 0.6899(3) 0.3917(2) 0.3340(2) 0.0585(13) Uani 1 1 d . . .
N15 N 0.6660(5) 0.1435(4) 0.7822(3) 0.103(3) Uani 1 1 d . . .
N16 N 0.2378(8) 0.3599(6) 0.7273(6) 0.089(4) Uiso 0.50 1 d P . .
N17 N 0.5985(8) 0.5771(6) -0.1666(6) 0.067(4) Uiso 0.40 1 d P B 1
N17' N 0.3575(10) 0.5915(7) -0.1812(7) 0.086(5) Uiso 0.40 1 d P C 2
N18 N 0.1269(7) 0.3104(5) 1.0209(5) 0.058(3) Uiso 0.50 1 d P D 1
N18' N 0.169(3) 0.326(2) 1.031(2) 0.054(13) Uiso 0.10 1 d P E 2
N19 N 0.3047(14) 0.5907(9) -0.1738(10) 0.044(5) Uiso 0.20 1 d P F 1
N20 N 0.2655(7) 0.4137(5) 0.0809(5) 0.081(3) Uiso 0.50 1 d P G 1
N20' N 0.2958(8) 0.5610(6) -0.0650(6) 0.070(4) Uiso 0.40 1 d P H 2
C1 C 0.3514(2) 0.02397(18) 0.98731(19) 0.0262(9) Uani 1 1 d . . .
H1A H 0.3209 0.0265 0.9531 0.031 Uiso 1 1 calc R . .
H1B H 0.3364 0.0478 1.0207 0.031 Uiso 1 1 calc R . .
C2 C 0.3664(2) -0.04628(19) 1.03032(18) 0.0253(9) Uani 1 1 d . . .
H2A H 0.3478 -0.0246 1.0626 0.030 Uiso 1 1 calc R . .
H2B H 0.3495 -0.0877 1.0215 0.030 Uiso 1 1 calc R . .
C3 C 0.3389(2) -0.08071(19) 0.92160(18) 0.0275(9) Uani 1 1 d . . .
H3A H 0.3165 -0.1210 0.9147 0.033 Uiso 1 1 calc R . .
H3B H 0.3089 -0.0762 0.8886 0.033 Uiso 1 1 calc R . .
C4 C 0.3266(2) -0.03936(18) 0.97697(18) 0.0251(9) Uani 1 1 d . . .
C5 C 0.1903(3) -0.0997(2) 0.96165(18) 0.0298(10) Uani 1 1 d . . .
C6 C 0.1054(3) -0.1006(2) 0.95397(19) 0.0313(10) Uani 1 1 d . . .
C7 C 0.0743(3) -0.0626(2) 0.94088(19) 0.0324(10) Uani 1 1 d . . .
H7 H 0.1081 -0.0323 0.9378 0.039 Uiso 1 1 calc R . .
C8 C -0.0088(3) -0.0671(2) 0.93150(19) 0.0311(10) Uani 1 1 d . . .
C9 C -0.0579(3) -0.1118(2) 0.93801(19) 0.0337(10) Uani 1 1 d . . .
C10 C -0.0232(3) -0.1502(2) 0.9530(2) 0.0413(12) Uani 1 1 d . . .
H10 H -0.0551 -0.1796 0.9582 0.050 Uiso 1 1 calc R . .
C11 C 0.0554(3) -0.1455(2) 0.9599(2) 0.0383(11) Uani 1 1 d . . .
H11 H 0.0771 -0.1723 0.9688 0.046 Uiso 1 1 calc R . .
C12 C -0.0414(3) -0.0297(2) 0.9159(2) 0.0387(11) Uani 1 1 d . . .
H12 H -0.0077 0.0010 0.9134 0.046 Uiso 1 1 calc R . .
C13 C -0.1230(3) -0.0360(2) 0.9038(2) 0.0368(11) Uani 1 1 d . . .
C14 C -0.1731(3) -0.0811(2) 0.90957(19) 0.0355(11) Uani 1 1 d . . .
C15 C -0.1392(3) -0.1178(2) 0.9267(2) 0.0359(11) Uani 1 1 d . . .
H15 H -0.1724 -0.1477 0.9307 0.043 Uiso 1 1 calc R . .
C16 C -0.1586(3) -0.0001(3) 0.8850(2) 0.0469(13) Uani 1 1 d . . .
H16 H -0.1260 0.0307 0.8820 0.056 Uiso 1 1 calc R . .
C17 C -0.2382(3) -0.0088(3) 0.8714(2) 0.0487(14) Uani 1 1 d . . .
H17 H -0.2610 0.0151 0.8579 0.058 Uiso 1 1 calc R . .
C18 C -0.2879(3) -0.0536(2) 0.8771(2) 0.0462(14) Uani 1 1 d . . .
H18 H -0.3437 -0.0594 0.8677 0.055 Uiso 1 1 calc R . .
C19 C -0.2563(3) -0.0881(2) 0.8961(2) 0.0401(12) Uani 1 1 d . . .
H19 H -0.2901 -0.1175 0.9004 0.048 Uiso 1 1 calc R . .
C20 C 0.3291(2) 0.46475(18) 0.4653(2) 0.0292(10) Uani 1 1 d . . .
H20A H 0.3006 0.4372 0.4767 0.035 Uiso 1 1 calc R . .
H20B H 0.2923 0.4618 0.4301 0.035 Uiso 1 1 calc R . .
C21 C 0.3929(2) 0.57409(18) 0.50082(19) 0.0266(9) Uani 1 1 d . . .
H21A H 0.3585 0.5712 0.4647 0.032 Uiso 1 1 calc R . .
H21B H 0.3991 0.6122 0.5324 0.032 Uiso 1 1 calc R . .
C22 C 0.3511(2) 0.52629(18) 0.51377(19) 0.0264(9) Uani 1 1 d . . .
C23 C 0.3981(3) 0.5298(2) 0.57160(19) 0.0289(10) Uani 1 1 d . . .
H23A H 0.4113 0.5697 0.6024 0.035 Uiso 1 1 calc R . .
H23B H 0.3640 0.5035 0.5816 0.035 Uiso 1 1 calc R . .
C24 C 0.2137(3) 0.53405(19) 0.4815(2) 0.0299(10) Uani 1 1 d . . .
C25 C 0.1444(3) 0.55087(19) 0.4993(2) 0.0296(10) Uani 1 1 d . . .
C26 C 0.1468(3) 0.5806(2) 0.5549(2) 0.0322(10) Uani 1 1 d . . .
H26 H 0.1942 0.5911 0.5853 0.039 Uiso 1 1 calc R . .
C27 C 0.0792(3) 0.5964(2) 0.5684(2) 0.0318(10) Uani 1 1 d . . .
C28 C 0.0082(3) 0.58021(19) 0.5222(2) 0.0313(10) Uani 1 1 d . . .
C29 C 0.0081(3) 0.5491(2) 0.4648(2) 0.0394(12) Uani 1 1 d . . .
H29 H -0.0386 0.5379 0.4336 0.047 Uiso 1 1 calc R . .
C30 C 0.0734(3) 0.5351(2) 0.4536(2) 0.0353(11) Uani 1 1 d . . .
H30 H 0.0720 0.5145 0.4148 0.042 Uiso 1 1 calc R . .
C31 C 0.0805(3) 0.6266(2) 0.6249(2) 0.0411(12) Uani 1 1 d . . .
H31 H 0.1282 0.6381 0.6554 0.049 Uiso 1 1 calc R . .
C32 C 0.0131(3) 0.6408(2) 0.6384(2) 0.0403(12) Uani 1 1 d . . .
C33 C -0.0580(3) 0.6235(2) 0.5922(2) 0.0344(11) Uani 1 1 d . . .
C34 C -0.0591(3) 0.5940(2) 0.5350(2) 0.0359(11) Uani 1 1 d . . .
H34 H -0.1064 0.5832 0.5044 0.043 Uiso 1 1 calc R . .
C35 C 0.0136(3) 0.6711(3) 0.6960(2) 0.0594(17) Uani 1 1 d . . .
H35 H 0.0610 0.6833 0.7270 0.071 Uiso 1 1 calc R . .
C36 C -0.0534(4) 0.6831(3) 0.7077(3) 0.0652(18) Uani 1 1 d . . .
H36 H -0.0523 0.7032 0.7465 0.078 Uiso 1 1 calc R . .
C37 C -0.1244(3) 0.6655(3) 0.6621(3) 0.0537(15) Uani 1 1 d . . .
H37 H -0.1708 0.6738 0.6704 0.064 Uiso 1 1 calc R . .
C38 C -0.1265(3) 0.6371(2) 0.6065(2) 0.0427(12) Uani 1 1 d . . .
H38 H -0.1745 0.6259 0.5764 0.051 Uiso 1 1 calc R . .
C39 C 0.1672(3) 0.0673(2) 0.54582(19) 0.0321(10) Uani 1 1 d . . .
H39A H 0.2055 0.0687 0.5794 0.038 Uiso 1 1 calc R . .
H39B H 0.1875 0.1032 0.5426 0.038 Uiso 1 1 calc R . .
C40 C 0.1128(3) 0.0125(2) 0.43459(19) 0.0297(10) Uani 1 1 d . . .
H40A H 0.1358 0.0484 0.4323 0.036 Uiso 1 1 calc R . .
H40B H 0.1167 -0.0204 0.4014 0.036 Uiso 1 1 calc R . .
C41 C 0.1625(3) 0.01489(19) 0.49089(19) 0.0282(9) Uani 1 1 d . . .
C42 C 0.1348(2) -0.04170(18) 0.49526(19) 0.0274(9) Uani 1 1 d . . .
H42A H 0.1362 -0.0742 0.4605 0.033 Uiso 1 1 calc R . .
H42B H 0.1730 -0.0399 0.5292 0.033 Uiso 1 1 calc R . .
C43 C 0.2985(3) 0.0605(2) 0.4898(2) 0.0353(11) Uani 1 1 d . . .
C44 C 0.3713(3) 0.0464(2) 0.4759(2) 0.0326(10) Uani 1 1 d . . .
C45 C 0.4449(3) 0.0912(2) 0.5050(2) 0.0378(11) Uani 1 1 d . . .
H45 H 0.4470 0.1276 0.5337 0.045 Uiso 1 1 calc R . .
C46 C 0.5120(3) 0.0829(2) 0.4926(2) 0.0392(11) Uani 1 1 d . . .
H46 H 0.5606 0.1134 0.5131 0.047 Uiso 1 1 calc R . .
C47 C 0.5112(3) 0.0292(2) 0.4492(2) 0.0348(11) Uani 1 1 d . . .
C48 C 0.4377(3) -0.0163(2) 0.4204(2) 0.0331(10) Uani 1 1 d . . .
C49 C 0.3687(3) -0.0059(2) 0.4355(2) 0.0317(10) Uani 1 1 d . . .
H49 H 0.3198 -0.0361 0.4168 0.038 Uiso 1 1 calc R . .
C50 C 0.5786(3) 0.0201(2) 0.4337(2) 0.0406(12) Uani 1 1 d . . .
H50 H 0.6272 0.0508 0.4526 0.049 Uiso 1 1 calc R . .
C51 C 0.5768(3) -0.0327(2) 0.3914(2) 0.0410(12) Uani 1 1 d . . .
C52 C 0.5035(3) -0.0791(2) 0.3632(2) 0.0386(11) Uani 1 1 d . . .
C53 C 0.4356(3) -0.0692(2) 0.3781(2) 0.0383(11) Uani 1 1 d . . .
H53 H 0.3866 -0.0995 0.3588 0.046 Uiso 1 1 calc R . .
C54 C 0.6447(3) -0.0432(3) 0.3752(2) 0.0519(14) Uani 1 1 d . . .
H54 H 0.6933 -0.0127 0.3928 0.062 Uiso 1 1 calc R . .
C55 C 0.6418(3) -0.0957(3) 0.3351(2) 0.0573(16) Uani 1 1 d . . .
H55 H 0.6883 -0.1018 0.3254 0.069 Uiso 1 1 calc R . .
C56 C 0.5702(4) -0.1409(3) 0.3081(3) 0.0587(16) Uani 1 1 d . . .
H56 H 0.5686 -0.1776 0.2801 0.070 Uiso 1 1 calc R . .
C57 C 0.5031(3) -0.1332(2) 0.3212(2) 0.0500(14) Uani 1 1 d . . .
H57 H 0.4552 -0.1644 0.3021 0.060 Uiso 1 1 calc R . .
C58 C 0.1701(3) 0.5578(2) 0.0723(2) 0.0406(12) Uani 1 1 d . A .
H58A H 0.1945 0.5549 0.1078 0.049 Uiso 1 1 calc R . .
H58B H 0.2044 0.5926 0.0735 0.049 Uiso 1 1 calc R . .
C59 C 0.1383(3) 0.5068(2) -0.0376(2) 0.0383(11) Uani 1 1 d . . .
H59A H 0.1707 0.5433 -0.0347 0.046 Uiso 1 1 calc R . .
H59B H 0.1460 0.4742 -0.0690 0.046 Uiso 1 1 calc R . .
C60 C 0.1684(3) 0.5038(2) 0.0193(2) 0.0391(11) Uani 1 1 d . . .
C61 C 0.1231(3) 0.4463(2) 0.0158(2) 0.0404(12) Uani 1 1 d . A .
H61A H 0.1305 0.4140 -0.0160 0.049 Uiso 1 1 calc R . .
H61B H 0.1463 0.4446 0.0522 0.049 Uiso 1 1 calc R . .
C101 C 0.7667(3) 0.3010(2) 0.0505(2) 0.0443(13) Uani 1 1 d . . .
H10A H 0.7562 0.3388 0.0677 0.053 Uiso 1 1 calc R . .
H10B H 0.8198 0.3086 0.0453 0.053 Uiso 1 1 calc R . .
C102 C 0.7690(4) 0.2752(2) 0.0927(2) 0.0522(14) Uani 1 1 d . . .
H10C H 0.7704 0.2348 0.0737 0.063 Uiso 1 1 calc R . .
H10D H 0.7201 0.2745 0.1042 0.063 Uiso 1 1 calc R . .
C103 C 0.8419(3) 0.3103(3) 0.1465(2) 0.0552(15) Uani 1 1 d . . .
H10E H 0.8470 0.3520 0.1598 0.066 Uiso 1 1 calc R . .
H10F H 0.8332 0.3003 0.1776 0.066 Uiso 1 1 calc R . .
C104 C 0.9185(4) 0.3006(3) 0.1374(3) 0.0615(16) Uani 1 1 d . . .
H10G H 0.9155 0.2599 0.1267 0.092 Uiso 1 1 calc R . .
H10H H 0.9625 0.3255 0.1731 0.092 Uiso 1 1 calc R . .
H10I H 0.9275 0.3099 0.1064 0.092 Uiso 1 1 calc R . .
C105 C 0.7246(3) 0.2084(2) -0.0401(2) 0.0444(13) Uani 1 1 d . . .
H10J H 0.7229 0.1860 -0.0176 0.053 Uiso 1 1 calc R . .
H10K H 0.6826 0.1849 -0.0779 0.053 Uiso 1 1 calc R . .
C106 C 0.8045(4) 0.2168(2) -0.0504(3) 0.0525(14) Uani 1 1 d . . .
H10L H 0.8474 0.2375 -0.0128 0.063 Uiso 1 1 calc R . .
H10M H 0.8082 0.2410 -0.0710 0.063 Uiso 1 1 calc R . .
C107 C 0.8161(4) 0.1593(2) -0.0856(2) 0.0522(14) Uani 1 1 d . . .
H10N H 0.7739 0.1391 -0.1235 0.063 Uiso 1 1 calc R . .
H10O H 0.8111 0.1348 -0.0654 0.063 Uiso 1 1 calc R . .
C108 C 0.8969(4) 0.1673(3) -0.0949(3) 0.073(2) Uani 1 1 d . . .
H10P H 0.9029 0.1930 -0.1134 0.110 Uiso 1 1 calc R . .
H10Q H 0.9011 0.1296 -0.1198 0.110 Uiso 1 1 calc R . .
H10R H 0.9388 0.1845 -0.0577 0.110 Uiso 1 1 calc R . .
C109 C 0.7050(3) 0.2995(2) -0.0420(2) 0.0425(12) Uani 1 1 d . . .
H10S H 0.6994 0.3374 -0.0178 0.051 Uiso 1 1 calc R . .
H10T H 0.7573 0.3069 -0.0485 0.051 Uiso 1 1 calc R . .
C110 C 0.6404(4) 0.2721(2) -0.0997(2) 0.0540(15) Uani 1 1 d . . .
H11A H 0.6437 0.2331 -0.1233 0.065 Uiso 1 1 calc R . .
H11B H 0.5879 0.2672 -0.0933 0.065 Uiso 1 1 calc R . .
C111 C 0.6465(4) 0.3074(3) -0.1325(3) 0.0561(15) Uani 1 1 d . . .
H11C H 0.6497 0.3477 -0.1072 0.067 Uiso 1 1 calc R . .
H11D H 0.6962 0.3084 -0.1430 0.067 Uiso 1 1 calc R . .
C112 C 0.5774(4) 0.2839(3) -0.1863(3) 0.0733(19) Uani 1 1 d . . .
H11E H 0.5724 0.2434 -0.2107 0.110 Uiso 1 1 calc R . .
H11F H 0.5859 0.3066 -0.2074 0.110 Uiso 1 1 calc R . .
H11G H 0.5285 0.2862 -0.1759 0.110 Uiso 1 1 calc R . .
C113 C 0.6234(3) 0.2458(2) -0.0025(2) 0.0466(13) Uani 1 1 d . J .
H11H H 0.5848 0.2214 -0.0416 0.056 Uiso 1 1 calc R . .
H11I H 0.6253 0.2217 0.0182 0.056 Uiso 1 1 calc R . .
C114 C 0.5929(4) 0.2950(2) 0.0288(3) 0.0591(16) Uani 1 1 d . . .
H11J H 0.5994 0.3232 0.0128 0.071 Uiso 1 1 calc R I 1
H11K H 0.6248 0.3152 0.0702 0.071 Uiso 1 1 calc R I 1
C115 C 0.5052(4) 0.2733(3) 0.0230(4) 0.076(2) Uani 1 1 d . J 1
H11L H 0.4742 0.2528 -0.0185 0.091 Uiso 1 1 calc R J 1
H11M H 0.4994 0.2448 0.0386 0.091 Uiso 1 1 calc R J 1
C116 C 0.4700(7) 0.3184(5) 0.0523(5) 0.053(3) Uiso 0.50 1 d P J 1
H11N H 0.4952 0.3355 0.0942 0.080 Uiso 0.50 1 calc PR J 1
H11O H 0.4128 0.3011 0.0429 0.080 Uiso 0.50 1 calc PR J 1
H11P H 0.4787 0.3485 0.0394 0.080 Uiso 0.50 1 calc PR J 1
C117 C 0.1996(3) 0.9453(3) 0.7990(2) 0.0548(15) Uani 1 1 d . . .
H11Q H 0.2502 0.9356 0.8004 0.066 Uiso 1 1 calc R . .
H11R H 0.2003 0.9668 0.8393 0.066 Uiso 1 1 calc R . .
C118 C 0.1317(5) 0.8894(3) 0.7700(3) 0.083(2) Uani 1 1 d . . .
H11S H 0.1279 0.8693 0.7288 0.099 Uiso 1 1 calc R . .
H11T H 0.0814 0.8989 0.7717 0.099 Uiso 1 1 calc R . .
C119 C 0.1406(5) 0.8478(3) 0.7973(3) 0.082(2) Uani 1 1 d . . .
H11U H 0.1636 0.8698 0.8398 0.098 Uiso 1 1 calc R . .
H11V H 0.0882 0.8204 0.7878 0.098 Uiso 1 1 calc R . .
C120 C 0.1957(6) 0.8155(4) 0.7722(4) 0.124(3) Uiso 1 1 d . . .
H12A H 0.1692 0.7901 0.7310 0.186 Uiso 1 1 calc R . .
H12B H 0.2089 0.7923 0.7920 0.186 Uiso 1 1 calc R . .
H12C H 0.2445 0.8434 0.7774 0.186 Uiso 1 1 calc R . .
C121 C 0.2110(3) 0.9592(3) 0.7125(2) 0.0474(14) Uani 1 1 d . . .
H12D H 0.1719 0.9203 0.6885 0.057 Uiso 1 1 calc R . .
H12E H 0.2010 0.9834 0.6927 0.057 Uiso 1 1 calc R . .
C122 C 0.2933(3) 0.9533(3) 0.7154(2) 0.0531(15) Uani 1 1 d . . .
H12F H 0.3103 0.9391 0.7441 0.064 Uiso 1 1 calc R . .
H12G H 0.3312 0.9917 0.7281 0.064 Uiso 1 1 calc R . .
C123 C 0.2948(4) 0.9117(3) 0.6573(3) 0.0607(16) Uani 1 1 d . . .
H12H H 0.2582 0.8731 0.6454 0.073 Uiso 1 1 calc R . .
H12I H 0.2755 0.9251 0.6284 0.073 Uiso 1 1 calc R . .
C124 C 0.3769(4) 0.9069(3) 0.6586(3) 0.0681(18) Uani 1 1 d . . .
H12J H 0.4119 0.9441 0.6661 0.102 Uiso 1 1 calc R . .
H12K H 0.3746 0.8770 0.6213 0.102 Uiso 1 1 calc R . .
H12L H 0.3977 0.8965 0.6892 0.102 Uiso 1 1 calc R . .
C125 C 0.2602(3) 1.0424(2) 0.8106(2) 0.0462(13) Uani 1 1 d . . .
H12M H 0.2490 1.0583 0.8478 0.055 Uiso 1 1 calc R . .
H12N H 0.3121 1.0347 0.8183 0.055 Uiso 1 1 calc R . .
C126 C 0.2673(4) 1.0878(3) 0.7890(2) 0.0529(14) Uani 1 1 d . . .
H12O H 0.2777 1.0721 0.7515 0.063 Uiso 1 1 calc R . .
H12P H 0.2163 1.0969 0.7826 0.063 Uiso 1 1 calc R . .
C127 C 0.3327(5) 1.1425(3) 0.8305(3) 0.087(2) Uani 1 1 d . . .
H12Q H 0.3242 1.1557 0.8687 0.105 Uiso 1 1 calc R . .
H12R H 0.3837 1.1331 0.8346 0.105 Uiso 1 1 calc R . .
C128 C 0.3409(5) 1.1908(3) 0.8156(3) 0.080(2) Uani 1 1 d . . .
H12S H 0.3552 1.1800 0.7799 0.120 Uiso 1 1 calc R . .
H12T H 0.3827 1.2248 0.8469 0.120 Uiso 1 1 calc R . .
H12U H 0.2904 1.1998 0.8099 0.120 Uiso 1 1 calc R . .
C129 C 0.1142(3) 0.9937(3) 0.7578(2) 0.0459(13) Uani 1 1 d . . .
H12V H 0.1132 1.0179 0.7371 0.055 Uiso 1 1 calc R . .
H12W H 0.0746 0.9554 0.7317 0.055 Uiso 1 1 calc R . .
C130 C 0.0892(4) 1.0218(3) 0.8112(2) 0.0582(16) Uani 1 1 d . . .
H13A H 0.0982 1.0016 0.8355 0.070 Uiso 1 1 calc R . .
H13B H 0.1226 1.0626 0.8342 0.070 Uiso 1 1 calc R . .
C131 C 0.0023(4) 1.0197(3) 0.7954(3) 0.0655(18) Uani 1 1 d . . .
H13C H -0.0090 1.0444 0.8304 0.079 Uiso 1 1 calc R . .
H13D H -0.0082 1.0354 0.7672 0.079 Uiso 1 1 calc R . .
C132 C -0.0524(4) 0.9585(4) 0.7698(3) 0.092(3) Uani 1 1 d . . .
H13E H -0.0478 0.9356 0.7318 0.138 Uiso 1 1 calc R . .
H13F H -0.1074 0.9594 0.7656 0.138 Uiso 1 1 calc R . .
H13G H -0.0372 0.9410 0.7953 0.138 Uiso 1 1 calc R . .
C133 C 0.2566(4) 0.2653(3) 0.5696(3) 0.0599(17) Uani 1 1 d . . .
H13H H 0.2410 0.2822 0.6048 0.072 Uiso 1 1 calc R K 1
H13I H 0.2384 0.2227 0.5545 0.072 Uiso 1 1 calc R K 1
C134 C 0.3460(5) 0.2845(4) 0.5868(4) 0.097(3) Uani 1 1 d . L 1
H13J H 0.3610 0.2709 0.5510 0.117 Uiso 1 1 calc R L 1
H13K H 0.3640 0.3273 0.6051 0.117 Uiso 1 1 calc R L 1
C135 C 0.3920(10) 0.2660(7) 0.6260(7) 0.066(4) Uiso 0.50 1 d P L 1
H13L H 0.3965 0.2278 0.6015 0.079 Uiso 0.50 1 calc PR L 1
H13M H 0.4465 0.2934 0.6436 0.079 Uiso 0.50 1 calc PR L 1
C136 C 0.3694(11) 0.2615(8) 0.6678(8) 0.097(5) Uiso 0.50 1 d P L 1
H13N H 0.3609 0.2979 0.6917 0.146 Uiso 0.50 1 calc PR L 1
H13O H 0.4105 0.2533 0.6914 0.146 Uiso 0.50 1 calc PR L 1
H13P H 0.3196 0.2299 0.6517 0.146 Uiso 0.50 1 calc PR L 1
C137 C 0.2328(4) 0.2553(3) 0.4698(3) 0.0595(16) Uani 1 1 d . . .
H13Q H 0.2030 0.2661 0.4417 0.071 Uiso 1 1 calc R L .
H13R H 0.2902 0.2730 0.4780 0.071 Uiso 1 1 calc R . .
C138 C 0.2155(4) 0.1908(3) 0.4422(3) 0.0707(19) Uani 1 1 d . L .
H13S H 0.1584 0.1721 0.4336 0.085 Uiso 1 1 calc R . .
H13T H 0.2469 0.1792 0.4688 0.085 Uiso 1 1 calc R . .
C139 C 0.2372(5) 0.1718(4) 0.3867(3) 0.091(2) Uani 1 1 d . . .
H13U H 0.2026 0.1808 0.3591 0.109 Uiso 1 1 calc R L .
H13V H 0.2930 0.1936 0.3951 0.109 Uiso 1 1 calc R . .
C140 C 0.2285(5) 0.1107(4) 0.3606(4) 0.105(3) Uani 1 1 d . L .
H14A H 0.2670 0.1023 0.3859 0.158 Uiso 1 1 calc R . .
H14B H 0.2380 0.0993 0.3232 0.158 Uiso 1 1 calc R . .
H14C H 0.1744 0.0891 0.3550 0.158 Uiso 1 1 calc R . .
C141 C 0.2359(3) 0.3460(2) 0.5458(3) 0.0587(17) Uani 1 1 d . . .
H14D H 0.2944 0.3606 0.5562 0.070 Uiso 1 1 calc R L .
H14E H 0.2122 0.3539 0.5136 0.070 Uiso 1 1 calc R . .
C142 C 0.2115(5) 0.3789(3) 0.5961(4) 0.089(3) Uani 1 1 d . L .
H14F H 0.2298 0.3680 0.6273 0.106 Uiso 1 1 calc R . .
H14G H 0.1527 0.3685 0.5847 0.106 Uiso 1 1 calc R . .
C143 C 0.2456(4) 0.4432(3) 0.6185(4) 0.080(2) Uani 1 1 d . . .
H14H H 0.2275 0.4540 0.5873 0.095 Uiso 1 1 calc R L .
H14I H 0.3044 0.4535 0.6301 0.095 Uiso 1 1 calc R . .
C144 C 0.2204(6) 0.4776(4) 0.6705(4) 0.125(3) Uiso 1 1 d . L .
H14J H 0.1622 0.4674 0.6592 0.188 Uiso 1 1 calc R . .
H14K H 0.2428 0.5192 0.6832 0.188 Uiso 1 1 calc R . .
H14L H 0.2401 0.4683 0.7021 0.188 Uiso 1 1 calc R . .
C145 C 0.1249(3) 0.2570(2) 0.5145(3) 0.0565(16) Uani 1 1 d . . .
H14M H 0.1131 0.2156 0.5055 0.068 Uiso 1 1 calc R L .
H14N H 0.1130 0.2773 0.5507 0.068 Uiso 1 1 calc R . .
C146 C 0.0705(4) 0.2622(3) 0.4672(3) 0.072(2) Uani 1 1 d . L .
H14O H 0.0690 0.2330 0.4292 0.087 Uiso 1 1 calc R . .
H14P H 0.0896 0.3012 0.4696 0.087 Uiso 1 1 calc R . .
C147 C -0.0132(4) 0.2524(3) 0.4740(4) 0.094(3) Uani 1 1 d . . .
H14Q H -0.0262 0.2183 0.4815 0.113 Uiso 1 1 calc R L .
H14R H -0.0141 0.2865 0.5075 0.113 Uiso 1 1 calc R . .
C148 C -0.0713(6) 0.2434(4) 0.4230(4) 0.121(3) Uiso 1 1 d . L .
H14S H -0.0622 0.2789 0.4183 0.181 Uiso 1 1 calc R . .
H14T H -0.1246 0.2331 0.4263 0.181 Uiso 1 1 calc R . .
H14U H -0.0670 0.2119 0.3894 0.181 Uiso 1 1 calc R . .
C149 C 0.5165(3) 0.2553(2) 0.3297(2) 0.0487(14) Uani 1 1 d . . .
H14V H 0.5222 0.2961 0.3374 0.058 Uiso 1 1 calc R . .
H14W H 0.5072 0.2513 0.3637 0.058 Uiso 1 1 calc R . .
C150 C 0.5941(3) 0.2428(2) 0.3240(2) 0.0485(14) Uani 1 1 d . . .
H15A H 0.5887 0.2018 0.3146 0.058 Uiso 1 1 calc R . .
H15B H 0.6066 0.2498 0.2922 0.058 Uiso 1 1 calc R . .
C151 C 0.6604(3) 0.2815(2) 0.3799(3) 0.0520(14) Uani 1 1 d . . .
H15C H 0.6456 0.2763 0.4118 0.062 Uiso 1 1 calc R . .
H15D H 0.6672 0.3224 0.3878 0.062 Uiso 1 1 calc R . .
C152 C 0.7385(3) 0.2686(3) 0.3782(3) 0.076(2) Uani 1 1 d . . .
H15E H 0.7332 0.2290 0.3730 0.115 Uiso 1 1 calc R . .
H15F H 0.7803 0.2959 0.4145 0.115 Uiso 1 1 calc R . .
H15G H 0.7528 0.2726 0.3459 0.115 Uiso 1 1 calc R . .
C153 C 0.4523(3) 0.2224(2) 0.2241(2) 0.0431(12) Uani 1 1 d . . .
H15H H 0.4019 0.1997 0.1921 0.052 Uiso 1 1 calc R . .
H15I H 0.4945 0.2058 0.2126 0.052 Uiso 1 1 calc R . .
C154 C 0.4729(4) 0.2844(3) 0.2330(3) 0.072(2) Uani 1 1 d . . .
H15J H 0.4432 0.3051 0.2574 0.087 Uiso 1 1 calc R . .
H15K H 0.5303 0.3034 0.2542 0.087 Uiso 1 1 calc R . .
C155 C 0.4552(5) 0.2898(3) 0.1806(3) 0.085(2) Uani 1 1 d . . .
H15L H 0.4732 0.2618 0.1520 0.102 Uiso 1 1 calc R . .
H15M H 0.4836 0.3293 0.1880 0.102 Uiso 1 1 calc R . .
C156 C 0.3694(5) 0.2787(3) 0.1580(4) 0.098(3) Uani 1 1 d . . .
H15N H 0.3458 0.2395 0.1262 0.147 Uiso 1 1 calc R . .
H15O H 0.3593 0.3069 0.1439 0.147 Uiso 1 1 calc R . .
H15P H 0.3455 0.2823 0.1887 0.147 Uiso 1 1 calc R . .
C157 C 0.3731(3) 0.2353(2) 0.2928(2) 0.0473(14) Uani 1 1 d . . .
H15Q H 0.3742 0.2362 0.3306 0.057 Uiso 1 1 calc R . .
H15R H 0.3805 0.2754 0.2976 0.057 Uiso 1 1 calc R . .
C158 C 0.2916(3) 0.1982(2) 0.2501(2) 0.0465(13) Uani 1 1 d . . .
H15S H 0.2788 0.1599 0.2500 0.056 Uiso 1 1 calc R . .
H15T H 0.2915 0.1922 0.2108 0.056 Uiso 1 1 calc R . .
C159 C 0.2293(3) 0.2277(2) 0.2665(2) 0.0473(13) Uani 1 1 d . . .
H15U H 0.2352 0.2386 0.3077 0.057 Uiso 1 1 calc R . .
H15V H 0.2390 0.2638 0.2620 0.057 Uiso 1 1 calc R . .
C160 C 0.1457(3) 0.1904(3) 0.2308(3) 0.0681(19) Uani 1 1 d . . .
H16A H 0.1381 0.1819 0.1903 0.102 Uiso 1 1 calc R . .
H16B H 0.1083 0.2107 0.2447 0.102 Uiso 1 1 calc R . .
H16C H 0.1361 0.1541 0.2341 0.102 Uiso 1 1 calc R . .
C161 C 0.4320(3) 0.1537(2) 0.2637(2) 0.0365(11) Uani 1 1 d . . .
H16D H 0.4757 0.1420 0.2495 0.044 Uiso 1 1 calc R . .
H16E H 0.3816 0.1303 0.2318 0.044 Uiso 1 1 calc R . .
C162 C 0.4297(3) 0.1388(2) 0.3129(2) 0.0478(13) Uani 1 1 d . . .
H16F H 0.4828 0.1566 0.3426 0.057 Uiso 1 1 calc R . .
H16G H 0.3910 0.1546 0.3310 0.057 Uiso 1 1 calc R . .
C163 C 0.4060(4) 0.0742(3) 0.2913(2) 0.0520(14) Uani 1 1 d . . .
H16H H 0.4404 0.0583 0.2686 0.062 Uiso 1 1 calc R . .
H16I H 0.3505 0.0574 0.2651 0.062 Uiso 1 1 calc R . .
C164 C 0.4119(4) 0.0556(3) 0.3391(3) 0.074(2) Uani 1 1 d . . .
H16J H 0.4680 0.0652 0.3607 0.111 Uiso 1 1 calc R . .
H16K H 0.3870 0.0137 0.3223 0.111 Uiso 1 1 calc R . .
H16L H 0.3846 0.0758 0.3654 0.111 Uiso 1 1 calc R . .
C165 C 0.2490(3) 0.5331(3) 0.2342(2) 0.0499(14) Uani 1 1 d . . .
H16M H 0.2347 0.5683 0.2362 0.060 Uiso 1 1 calc R . .
H16N H 0.2248 0.5028 0.1938 0.060 Uiso 1 1 calc R . .
C166 C 0.3385(4) 0.5467(3) 0.2493(3) 0.0688(18) Uani 1 1 d . . .
H16O H 0.3626 0.5696 0.2917 0.083 Uiso 1 1 calc R . .
H16P H 0.3523 0.5099 0.2379 0.083 Uiso 1 1 calc R . .
C167 C 0.3739(5) 0.5798(4) 0.2204(4) 0.105(3) Uiso 1 1 d . . .
H16Q H 0.3501 0.5564 0.1781 0.127 Uiso 1 1 calc R . .
H16R H 0.3586 0.6160 0.2311 0.127 Uiso 1 1 calc R . .
C168 C 0.4622(6) 0.5951(4) 0.2350(6) 0.054(3) Uani 0.50 1 d P . .
H16S H 0.4866 0.6174 0.2769 0.081 Uiso 0.50 1 calc PR . .
H16T H 0.4801 0.6184 0.2162 0.081 Uiso 0.50 1 calc PR . .
H16U H 0.4779 0.5596 0.2214 0.081 Uiso 0.50 1 calc PR . .
C169 C 0.2291(4) 0.4571(2) 0.2684(3) 0.0550(15) Uani 1 1 d . . .
H16V H 0.2874 0.4639 0.2803 0.066 Uiso 1 1 calc R . .
H16W H 0.2087 0.4473 0.2963 0.066 Uiso 1 1 calc R . .
C170 C 0.1923(5) 0.4052(3) 0.2090(3) 0.086(2) Uani 1 1 d . . .
H17A H 0.1350 0.4014 0.1951 0.103 Uiso 1 1 calc R . .
H17B H 0.2174 0.4133 0.1820 0.103 Uiso 1 1 calc R . .
C171 C 0.1994(6) 0.3507(3) 0.2063(3) 0.118(4) Uani 1 1 d . . .
H17C H 0.1809 0.3455 0.2371 0.141 Uiso 1 1 calc R . .
H17D H 0.2566 0.3533 0.2155 0.141 Uiso 1 1 calc R . .
C172 C 0.1570(6) 0.2990(4) 0.1523(4) 0.112(3) Uiso 1 1 d . . .
H17E H 0.0996 0.2923 0.1451 0.168 Uiso 1 1 calc R . .
H17F H 0.1713 0.2657 0.1548 0.168 Uiso 1 1 calc R . .
H17G H 0.1716 0.3042 0.1207 0.168 Uiso 1 1 calc R . .
C173 C 0.1240(3) 0.5036(2) 0.2510(2) 0.0459(13) Uani 1 1 d . . .
H17H H 0.1158 0.5399 0.2513 0.055 Uiso 1 1 calc R . .
H17I H 0.1030 0.4735 0.2103 0.055 Uiso 1 1 calc R . .
C174 C 0.0756(3) 0.4861(3) 0.2842(2) 0.0565(15) Uani 1 1 d . . .
H17J H 0.0903 0.5183 0.3235 0.068 Uiso 1 1 calc R . .
H17K H 0.0874 0.4523 0.2880 0.068 Uiso 1 1 calc R . .
C175 C -0.0122(3) 0.4709(2) 0.2542(2) 0.0533(15) Uani 1 1 d . . .
H17L H -0.0224 0.5036 0.2472 0.064 Uiso 1 1 calc R . .
H17M H -0.0269 0.4369 0.2162 0.064 Uiso 1 1 calc R . .
C176 C -0.0649(4) 0.4575(3) 0.2870(3) 0.0733(19) Uani 1 1 d . . .
H17N H -0.0527 0.4270 0.2966 0.110 Uiso 1 1 calc R . .
H17O H -0.1206 0.4444 0.2632 0.110 Uiso 1 1 calc R . .
H17P H -0.0557 0.4924 0.3226 0.110 Uiso 1 1 calc R . .
C177 C 0.2475(3) 0.5574(2) 0.3348(2) 0.0506(14) Uani 1 1 d . . .
H17Q H 0.3036 0.5587 0.3491 0.061 Uiso 1 1 calc R . .
H17R H 0.2181 0.5445 0.3574 0.061 Uiso 1 1 calc R . .
C178 C 0.2449(5) 0.6181(3) 0.3460(3) 0.082(2) Uani 1 1 d . . .
H17S H 0.1901 0.6164 0.3275 0.098 Uiso 1 1 calc R . .
H17T H 0.2805 0.6335 0.3282 0.098 Uiso 1 1 calc R . .
C179 C 0.2701(4) 0.6589(3) 0.4102(3) 0.079(2) Uani 1 1 d . . .
H17U H 0.3165 0.6514 0.4304 0.095 Uiso 1 1 calc R . .
H17V H 0.2874 0.6992 0.4158 0.095 Uiso 1 1 calc R . .
C180 C 0.2085(5) 0.6536(3) 0.4367(3) 0.092(3) Uani 1 1 d . . .
H18A H 0.1618 0.6602 0.4166 0.138 Uiso 1 1 calc R . .
H18B H 0.2282 0.6822 0.4774 0.138 Uiso 1 1 calc R . .
H18C H 0.1936 0.6146 0.4340 0.138 Uiso 1 1 calc R . .
C181 C 0.1606(3) 0.7556(2) 0.2575(2) 0.0441(13) Uani 1 1 d . . .
H18D H 0.1364 0.7131 0.2352 0.053 Uiso 1 1 calc R . .
H18E H 0.1825 0.7694 0.2324 0.053 Uiso 1 1 calc R . .
C182 C 0.2289(3) 0.7675(2) 0.3088(2) 0.0495(14) Uani 1 1 d . . .
H18F H 0.2094 0.7494 0.3318 0.059 Uiso 1 1 calc R . .
H18G H 0.2509 0.8098 0.3337 0.059 Uiso 1 1 calc R . .
C183 C 0.2935(4) 0.7437(3) 0.2891(3) 0.0570(15) Uani 1 1 d . . .
H18H H 0.3122 0.7618 0.2657 0.068 Uiso 1 1 calc R . .
H18I H 0.2708 0.7015 0.2640 0.068 Uiso 1 1 calc R . .
C184 C 0.3641(4) 0.7546(3) 0.3390(3) 0.0716(19) Uani 1 1 d . . .
H18J H 0.3867 0.7963 0.3641 0.107 Uiso 1 1 calc R . .
H18K H 0.4046 0.7393 0.3239 0.107 Uiso 1 1 calc R . .
H18L H 0.3465 0.7352 0.3612 0.107 Uiso 1 1 calc R . .
C185 C 0.0619(3) 0.7660(2) 0.3121(2) 0.0450(13) Uani 1 1 d . . .
H18M H 0.1048 0.7826 0.3494 0.054 Uiso 1 1 calc R . .
H18N H 0.0192 0.7841 0.3192 0.054 Uiso 1 1 calc R . .
C186 C 0.0286(4) 0.7015(2) 0.2925(2) 0.0512(14) Uani 1 1 d . . .
H18O H -0.0182 0.6848 0.2574 0.061 Uiso 1 1 calc R . .
H18P H 0.0693 0.6822 0.2826 0.061 Uiso 1 1 calc R . .
C187 C 0.0045(4) 0.6908(2) 0.3393(3) 0.071(2) Uani 1 1 d . . .
H18Q H -0.0376 0.7091 0.3478 0.086 Uiso 1 1 calc R . .
H18R H 0.0508 0.7097 0.3748 0.086 Uiso 1 1 calc R . .
C188 C -0.0259(5) 0.6273(3) 0.3238(3) 0.080(2) Uani 1 1 d . . .
H18S H -0.0746 0.6090 0.2907 0.120 Uiso 1 1 calc R . .
H18T H -0.0372 0.6233 0.3568 0.120 Uiso 1 1 calc R . .
H18U H 0.0146 0.6085 0.3138 0.120 Uiso 1 1 calc R . .
C189 C 0.1268(3) 0.8483(2) 0.3000(2) 0.0447(13) Uani 1 1 d . . .
H18V H 0.0838 0.8643 0.3107 0.054 Uiso 1 1 calc R . .
H18W H 0.1703 0.8608 0.3361 0.054 Uiso 1 1 calc R . .
C190 C 0.1579(4) 0.8738(2) 0.2636(3) 0.0649(18) Uani 1 1 d . . .
H19A H 0.2043 0.8610 0.2560 0.078 Uiso 1 1 calc R . .
H19B H 0.1161 0.8587 0.2260 0.078 Uiso 1 1 calc R . .
C191 C 0.1817(4) 0.9381(2) 0.2913(3) 0.0552(15) Uani 1 1 d . . .
H19C H 0.2248 0.9535 0.3282 0.066 Uiso 1 1 calc R . .
H19D H 0.1358 0.9512 0.2999 0.066 Uiso 1 1 calc R . .
C192 C 0.2104(4) 0.9622(3) 0.2526(3) 0.0724(19) Uani 1 1 d . . .
H19E H 0.2511 0.9452 0.2398 0.109 Uiso 1 1 calc R . .
H19F H 0.2331 1.0044 0.2743 0.109 Uiso 1 1 calc R . .
H19G H 0.1654 0.9525 0.2189 0.109 Uiso 1 1 calc R . .
C193 C 0.0316(3) 0.7608(2) 0.2132(2) 0.0489(14) Uani 1 1 d . . .
H19H H 0.0565 0.7711 0.1872 0.059 Uiso 1 1 calc R . .
H19I H 0.0122 0.7180 0.1958 0.059 Uiso 1 1 calc R . .
C194 C -0.0388(4) 0.7836(3) 0.2155(3) 0.0621(17) Uani 1 1 d . . .
H19J H -0.0248 0.8196 0.2518 0.075 Uiso 1 1 calc R . .
H19K H -0.0836 0.7547 0.2146 0.075 Uiso 1 1 calc R . .
C195 C -0.0632(6) 0.7959(4) 0.1637(4) 0.119(3) Uiso 1 1 d . . .
H19L H -0.0194 0.8268 0.1663 0.143 Uiso 1 1 calc R . .
H19M H -0.0727 0.7606 0.1277 0.143 Uiso 1 1 calc R . .
C196 C -0.1371(6) 0.8145(4) 0.1618(4) 0.125(3) Uiso 1 1 d . . .
H19N H -0.1818 0.7824 0.1548 0.187 Uiso 1 1 calc R . .
H19O H -0.1487 0.8257 0.1305 0.187 Uiso 1 1 calc R . .
H19P H -0.1291 0.8476 0.1986 0.187 Uiso 1 1 calc R . .
C201 C 0.7690(3) 0.1517(2) 0.5319(2) 0.0439(13) Uani 1 1 d . . .
C202 C 0.7965(3) 0.1853(3) 0.5039(3) 0.0568(15) Uani 1 1 d . . .
H20C H 0.8331 0.2230 0.5332 0.085 Uiso 1 1 calc R . .
H20D H 0.7509 0.1908 0.4814 0.085 Uiso 1 1 calc R . .
H20E H 0.8242 0.1647 0.4782 0.085 Uiso 1 1 calc R . .
C203 C 0.2301(4) 0.1122(3) 0.9666(2) 0.0511(14) Uani 1 1 d . . .
C204 C 0.2752(4) 0.1728(3) 0.9899(3) 0.0697(18) Uani 1 1 d . . .
H20F H 0.3261 0.1809 1.0182 0.105 Uiso 1 1 calc R . .
H20G H 0.2448 0.1974 1.0087 0.105 Uiso 1 1 calc R . .
H20H H 0.2851 0.1810 0.9585 0.105 Uiso 1 1 calc R . .
C205 C 0.5600(4) 0.2197(3) 0.4859(3) 0.0558(15) Uani 1 1 d . . .
C206 C 0.5009(4) 0.2365(3) 0.5136(3) 0.0645(17) Uani 1 1 d . . .
H20I H 0.5102 0.2318 0.5491 0.097 Uiso 1 1 calc R . .
H20J H 0.4475 0.2120 0.4874 0.097 Uiso 1 1 calc R . .
H20K H 0.5051 0.2771 0.5232 0.097 Uiso 1 1 calc R . .
C207 C 0.6921(4) 0.3611(3) 0.2889(3) 0.0572(15) Uani 1 1 d . . .
C208 C 0.6974(5) 0.3227(3) 0.2338(3) 0.108(3) Uani 1 1 d . . .
H20L H 0.7292 0.2979 0.2395 0.163 Uiso 1 1 calc R . .
H20M H 0.7226 0.3457 0.2171 0.163 Uiso 1 1 calc R . .
H20N H 0.6438 0.2986 0.2076 0.163 Uiso 1 1 calc R . .
C209 C 0.6122(6) 0.1125(4) 0.7796(3) 0.076(2) Uani 1 1 d . . .
C210 C 0.5404(6) 0.0731(3) 0.7757(3) 0.100(3) Uani 1 1 d . . .
H21C H 0.5119 0.0952 0.7995 0.150 Uiso 1 1 calc R . .
H21D H 0.5548 0.0456 0.7895 0.150 Uiso 1 1 calc R . .
H21E H 0.5061 0.0518 0.7354 0.150 Uiso 1 1 calc R . .
C211 C 0.2315(7) 0.3214(5) 0.7343(5) 0.055(3) Uiso 0.50 1 d P . .
C212 C 0.2373(6) 0.2745(4) 0.7478(4) 0.113(3) Uiso 1 1 d . . .
H21F H 0.2935 0.2774 0.7620 0.170 Uiso 1 1 calc R . .
H21G H 0.2102 0.2377 0.7130 0.170 Uiso 1 1 calc R . .
H21H H 0.2122 0.2763 0.7776 0.170 Uiso 1 1 calc R . .
C213 C 0.5329(8) 0.5583(6) -0.2006(6) 0.069(4) Uiso 0.50 1 d P B 1
C214 C 0.4489(6) 0.5371(5) -0.2413(5) 0.046(3) Uiso 0.50 1 d P B 1
C215 C 0.1441(19) 0.2741(15) 1.0105(14) 0.101(9) Uiso 0.30 1 d P D 1
C216 C 0.1361(19) 0.2256(14) 0.9863(14) 0.061(8) Uiso 0.20 1 d P D 1
C217 C 0.2646(9) 0.5582(7) -0.1658(7) 0.079(4) Uiso 0.50 1 d P F 1
C218 C 0.2544(11) 0.5423(8) -0.1141(8) 0.047(4) Uiso 0.30 1 d P H 2
C219 C 0.2083(6) 0.5218(4) -0.1627(4) 0.039(2) Uiso 0.50 1 d P H 2
C69 C 0.5954(4) 0.6178(4) 0.0555(4) 0.120(6) Uiso 0.550(5) 1 d PG A 1
C65 C 0.5358(3) 0.5812(4) 0.0620(4) 0.064(4) Uiso 0.550(5) 1 d PGD A 1
C66 C 0.5554(4) 0.5501(3) 0.0920(4) 0.059(3) Uiso 0.550(5) 1 d PGD A 1
C72 C 0.6348(4) 0.5556(3) 0.1156(4) 0.072(3) Uiso 0.550(5) 1 d PG A 1
C71 C 0.6944(3) 0.5921(3) 0.1092(3) 0.084(5) Uiso 0.550(5) 1 d PG A 1
C70 C 0.6748(4) 0.6232(3) 0.0791(3) 0.078(4) Uiso 0.550(5) 1 d PG A 1
C73 C 0.7344(5) 0.6598(4) 0.0726(5) 0.150 Uiso 0.550(5) 1 d PG A 1
C74 C 0.8138(4) 0.6652(4) 0.0962(5) 0.126(7) Uiso 0.550(5) 1 d PG A 1
C75 C 0.8335(3) 0.6341(4) 0.1263(4) 0.090(4) Uiso 0.550(5) 1 d PG A 1
C76 C 0.7738(3) 0.5976(4) 0.1327(4) 0.079(4) Uiso 0.550(5) 1 d PG A 1
O52 O 0.2995(4) 0.5690(3) -0.0027(3) 0.063(2) Uiso 0.550(5) 1 d P A 1
C62 C 0.3114(6) 0.5371(4) 0.0202(4) 0.042(2) Uiso 0.550(5) 1 d P A 1
C63 C 0.3943(8) 0.5383(5) 0.0424(5) 0.052(3) Uiso 0.550(5) 1 d PD A 1
C64 C 0.4527(6) 0.5765(5) 0.0393(5) 0.072(4) Uiso 0.550(5) 1 d PD A 1
C67 C 0.4949(7) 0.5058(5) 0.0917(6) 0.070(3) Uiso 0.550(5) 1 d PD A 1
C68 C 0.4157(8) 0.5022(6) 0.0660(6) 0.068(4) Uiso 0.550(5) 1 d PD A 1
C69' C 0.5440(6) 0.5925(6) 0.0553(6) 0.125(9) Uiso 0.450(5) 1 d PG A 2
C65' C 0.5038(6) 0.5538(6) 0.0712(6) 0.099(6) Uiso 0.450(5) 1 d PGD A 2
C66' C 0.5460(7) 0.5298(6) 0.1014(6) 0.090(6) Uiso 0.450(5) 1 d PGD A 2
C72' C 0.6284(7) 0.5446(6) 0.1156(6) 0.150 Uiso 0.450(5) 1 d PG A 2
C71' C 0.6687(6) 0.5833(4) 0.0997(4) 0.099(7) Uiso 0.450(5) 1 d PG A 2
C70' C 0.6264(6) 0.6073(4) 0.0696(4) 0.141(9) Uiso 0.450(5) 1 d PG A 2
C73' C 0.6666(8) 0.6460(6) 0.0537(7) 0.159(10) Uiso 0.450(5) 1 d PG A 2
C74' C 0.7491(8) 0.6608(6) 0.0679(7) 0.119(7) Uiso 0.450(5) 1 d PG A 2
C75' C 0.7913(6) 0.6368(6) 0.0980(7) 0.120(7) Uiso 0.450(5) 1 d PG A 2
C76' C 0.7511(6) 0.5981(6) 0.1140(6) 0.150 Uiso 0.450(5) 1 d PG A 2
O52' O 0.2706(7) 0.4749(5) 0.0993(5) 0.087(4) Uiso 0.450(5) 1 d P A 2
C62' C 0.2952(9) 0.4933(6) 0.0670(6) 0.063(4) Uiso 0.450(5) 1 d P A 2
C63' C 0.3826(12) 0.4996(7) 0.0716(7) 0.084(6) Uiso 0.450(5) 1 d PD A 2
C64' C 0.4176(9) 0.5402(6) 0.0565(7) 0.067(5) Uiso 0.450(5) 1 d PD A 2
C67' C 0.5063(11) 0.4813(8) 0.1085(9) 0.100(6) Uiso 0.450(5) 1 d PD A 2
C68' C 0.4226(11) 0.4719(9) 0.0985(9) 0.112(7) Uiso 0.450(5) 1 d PD A 2
C313 C 0.3976(11) 0.5642(8) -0.2119(8) 0.104(6) Uiso 0.50 1 d P C 2
C316 C 0.4568(17) 0.2576(12) -0.0349(13) 0.092(8) Uiso 0.30 1 d P M 2
C336 C 0.4383(17) 0.2599(12) 0.6436(12) 0.084(7) Uiso 0.30 1 d P N 2
C335 C 0.361(2) 0.2478(15) 0.6284(17) 0.103(11) Uiso 0.30 1 d P N 2

loop_
_atom_site_aniso_label
_atom_site_aniso_U_11
_atom_site_aniso_U_22
_atom_site_aniso_U_33
_atom_site_aniso_U_23
_atom_site_aniso_U_13
_atom_site_aniso_U_12
Mo1 0.02797(19) 0.02286(18) 0.01853(19) 0.00608(15) 0.00506(15) 0.00761(15)
Mo2 0.02803(19) 0.02553(19) 0.01909(19) 0.01054(16) 0.00463(15) 0.00688(15)
Mo3 0.02686(19) 0.0288(2) 0.01477(18) 0.00816(16) 0.00508(15) 0.00877(15)
Mo4 0.0322(2) 0.02021(18) 0.0228(2) 0.00900(16) 0.00821(16) 0.00452(15)
Mo5 0.0309(2) 0.02435(19) 0.02193(19) 0.01227(16) 0.01032(16) 0.00798(15)
Mo6 0.0370(2) 0.02286(19) 0.01916(19) 0.00834(16) 0.00582(16) 0.00737(16)
Mo7 0.0361(2) 0.02181(19) 0.02053(19) 0.00996(16) 0.00757(16) 0.00877(16)
Mo8 0.0369(2) 0.0274(2) 0.02007(19) 0.01370(16) 0.00585(16) 0.01227(16)
Mo9 0.0380(2) 0.0269(2) 0.01636(19) 0.00953(16) 0.00459(16) 0.01012(17)
Mo10 0.0432(2) 0.0259(2) 0.01602(19) 0.00684(16) 0.00695(17) 0.00520(17)
Mo11 0.0506(3) 0.0227(2) 0.0209(2) 0.00632(17) 0.01213(18) 0.00370(18)
Mo12 0.0639(3) 0.0262(2) 0.0202(2) 0.01062(17) 0.0125(2) 0.00614(19)
Mn1 0.0176(4) 0.0222(4) 0.0148(4) 0.0072(4) 0.0042(3) 0.0056(3)
Mn2 0.0223(4) 0.0199(4) 0.0187(4) 0.0091(4) 0.0076(4) 0.0062(3)
Mn3 0.0274(5) 0.0215(4) 0.0165(4) 0.0099(4) 0.0059(4) 0.0094(4)
Mn4 0.0343(5) 0.0221(5) 0.0155(4) 0.0068(4) 0.0068(4) 0.0032(4)
O1 0.0253(15) 0.0278(15) 0.0185(15) 0.0096(13) 0.0020(12) 0.0085(12)
O2 0.0435(19) 0.0337(18) 0.0268(17) 0.0149(15) 0.0106(15) 0.0030(15)
O3 0.0387(18) 0.0349(18) 0.0255(17) 0.0128(14) 0.0037(14) 0.0149(15)
O4 0.0200(14) 0.0240(15) 0.0192(15) 0.0083(12) 0.0049(12) 0.0061(12)
O5 0.0280(16) 0.0243(15) 0.0230(16) 0.0101(13) 0.0062(13) 0.0056(12)
O6 0.0188(14) 0.0264(15) 0.0192(15) 0.0084(12) 0.0043(12) 0.0056(12)
O7 0.0395(18) 0.0368(18) 0.0316(18) 0.0154(15) 0.0131(15) 0.0207(15)
O8 0.0395(19) 0.0294(17) 0.0276(18) 0.0064(14) 0.0038(15) 0.0038(14)
O9 0.0264(15) 0.0299(16) 0.0198(15) 0.0094(13) 0.0091(12) 0.0105(13)
O10 0.0426(19) 0.0433(19) 0.0288(18) 0.0195(16) 0.0168(15) 0.0175(15)
O11 0.0385(18) 0.0379(18) 0.0216(17) 0.0078(15) 0.0003(14) 0.0096(15)
O12 0.0198(14) 0.0243(15) 0.0168(14) 0.0076(12) 0.0040(11) 0.0046(11)
O13 0.0419(19) 0.0286(17) 0.0351(18) 0.0168(15) 0.0126(15) 0.0124(14)
O14 0.0421(19) 0.0393(18) 0.0277(17) 0.0148(15) 0.0182(15) 0.0105(15)
O15 0.0324(16) 0.0253(15) 0.0192(15) 0.0105(13) 0.0068(13) 0.0079(13)
O16 0.0258(15) 0.0250(15) 0.0230(15) 0.0109(13) 0.0093(12) 0.0089(12)
O17 0.080(3) 0.0350(19) 0.0277(18) 0.0152(16) 0.0267(18) 0.0256(18)
O18 0.0357(17) 0.0219(15) 0.0228(16) 0.0081(13) 0.0103(13) 0.0093(13)
O19 0.0242(15) 0.0243(15) 0.0225(15) 0.0097(13) 0.0099(12) 0.0087(12)
O20 0.051(2) 0.0272(17) 0.0305(18) 0.0137(15) 0.0144(16) 0.0137(15)
O21 0.0306(16) 0.0266(16) 0.0264(16) 0.0133(13) 0.0114(13) 0.0060(13)
O22 0.0359(18) 0.0333(18) 0.0317(18) 0.0141(15) 0.0060(15) 0.0005(14)
O23 0.0253(15) 0.0234(15) 0.0241(16) 0.0110(13) 0.0089(12) 0.0085(12)
O24 0.046(2) 0.0325(18) 0.041(2) 0.0172(16) -0.0063(16) 0.0015(15)
O25 0.0412(19) 0.0346(18) 0.0288(18) 0.0125(15) -0.0002(15) 0.0083(15)
O26 0.056(2) 0.0374(18) 0.0229(17) 0.0148(15) 0.0152(15) 0.0159(16)
O27 0.0365(17) 0.0308(16) 0.0200(16) 0.0120(14) 0.0030(13) 0.0100(14)
O28 0.0410(19) 0.0339(18) 0.0338(18) 0.0177(15) 0.0051(15) 0.0164(15)
O29 0.050(2) 0.0412(19) 0.0269(18) 0.0203(16) 0.0118(15) 0.0111(16)
O30 0.0362(17) 0.0254(15) 0.0233(16) 0.0130(13) 0.0090(13) 0.0096(13)
O31 0.0281(15) 0.0242(15) 0.0209(15) 0.0115(13) 0.0063(12) 0.0090(12)
O32 0.054(2) 0.0305(17) 0.0277(17) 0.0141(15) 0.0165(15) 0.0191(15)
O33 0.0441(19) 0.0324(18) 0.0285(18) 0.0126(15) 0.0065(15) 0.0010(15)
O34 0.0293(16) 0.0287(16) 0.0220(15) 0.0139(13) 0.0087(13) 0.0115(13)
O35 0.0385(17) 0.0241(15) 0.0205(15) 0.0104(13) 0.0091(13) 0.0110(13)
O36 0.0304(16) 0.0251(15) 0.0198(15) 0.0104(13) 0.0064(13) 0.0088(12)
O37 0.092(3) 0.035(2) 0.035(2) 0.0172(17) 0.014(2) 0.017(2)
O38 0.082(3) 0.036(2) 0.0282(19) 0.0121(16) 0.0237(19) 0.0024(19)
O39 0.057(2) 0.0320(17) 0.0197(16) 0.0116(14) 0.0064(15) 0.0120(16)
O40 0.0369(17) 0.0278(16) 0.0192(15) 0.0088(13) 0.0080(13) 0.0030(13)
O41 0.0343(17) 0.0308(17) 0.0226(16) 0.0094(14) 0.0086(14) 0.0051(14)
O42 0.052(2) 0.0341(18) 0.0231(17) 0.0054(15) 0.0005(15) 0.0071(16)
O43 0.059(2) 0.0380(19) 0.0308(19) 0.0152(16) 0.0199(17) 0.0074(17)
O44 0.0412(18) 0.0288(16) 0.0196(16) 0.0096(13) 0.0088(14) 0.0064(14)
O45 0.0395(18) 0.0271(16) 0.0210(16) 0.0074(13) 0.0083(14) 0.0056(14)
O46 0.079(3) 0.0355(19) 0.035(2) 0.0161(17) 0.0209(19) 0.0205(19)
O47 0.058(2) 0.0356(19) 0.0282(19) 0.0040(16) 0.0137(17) -0.0047(17)
O48 0.055(2) 0.0261(17) 0.0229(17) 0.0076(14) 0.0147(15) 0.0001(15)
O49 0.0260(17) 0.042(2) 0.061(2) 0.0291(18) 0.0102(16) 0.0084(15)
O50 0.0398(19) 0.054(2) 0.0327(19) 0.0248(17) 0.0171(15) 0.0241(17)
O51 0.047(2) 0.036(2) 0.069(3) 0.0283(19) 0.0242(19) 0.0171(17)
N1 0.0197(18) 0.030(2) 0.031(2) 0.0122(17) 0.0059(16) 0.0069(15)
N2 0.0285(19) 0.038(2) 0.028(2) 0.0186(18) 0.0136(16) 0.0154(17)
N3 0.032(2) 0.030(2) 0.037(2) 0.0176(18) 0.0153(17) 0.0144(16)
N4 0.035(2) 0.055(3) 0.034(2) 0.008(2) 0.0101(19) 0.013(2)
N5 0.046(2) 0.029(2) 0.034(2) 0.0120(19) 0.0070(19) 0.0013(18)
N6 0.047(3) 0.060(3) 0.027(2) 0.023(2) 0.0024(19) 0.022(2)
N7 0.053(3) 0.059(3) 0.075(3) 0.050(3) 0.042(3) 0.029(2)
N8 0.041(2) 0.034(2) 0.034(2) 0.0045(19) 0.0146(19) 0.0135(19)
N10 0.056(3) 0.031(2) 0.028(2) 0.0056(18) 0.016(2) 0.0098(19)
N9 0.056(3) 0.048(3) 0.027(2) 0.020(2) 0.005(2) 0.019(2)
N11 0.045(3) 0.051(3) 0.055(3) 0.017(3) 0.011(2) 0.011(2)
N12 0.055(3) 0.075(4) 0.047(3) 0.026(3) 0.016(3) 0.025(3)
N13 0.083(5) 0.069(4) 0.091(5) 0.010(4) 0.037(4) 0.021(3)
N14 0.055(3) 0.067(3) 0.048(3) 0.024(3) 0.012(3) 0.017(3)
N15 0.090(6) 0.110(6) 0.080(5) 0.024(5) -0.003(4) 0.041(5)
C1 0.019(2) 0.032(2) 0.026(2) 0.011(2) 0.0054(18) 0.0087(18)
C2 0.019(2) 0.032(2) 0.022(2) 0.0117(19) 0.0051(17) 0.0044(17)
C3 0.021(2) 0.033(2) 0.020(2) 0.0079(19) 0.0008(17) 0.0055(18)
C4 0.018(2) 0.032(2) 0.026(2) 0.0128(19) 0.0071(17) 0.0071(17)
C5 0.025(2) 0.038(3) 0.022(2) 0.013(2) 0.0032(18) 0.006(2)
C6 0.023(2) 0.037(3) 0.026(2) 0.011(2) 0.0043(19) 0.0024(19)
C7 0.024(2) 0.041(3) 0.032(3) 0.018(2) 0.0075(19) 0.006(2)
C8 0.023(2) 0.042(3) 0.025(2) 0.014(2) 0.0071(19) 0.007(2)
C9 0.025(2) 0.043(3) 0.026(2) 0.011(2) 0.0072(19) 0.005(2)
C10 0.031(3) 0.043(3) 0.049(3) 0.022(3) 0.015(2) 0.002(2)
C11 0.031(3) 0.045(3) 0.039(3) 0.021(2) 0.010(2) 0.009(2)
C12 0.030(3) 0.053(3) 0.037(3) 0.022(3) 0.013(2) 0.013(2)
C13 0.029(2) 0.052(3) 0.027(3) 0.014(2) 0.011(2) 0.014(2)
C14 0.027(2) 0.044(3) 0.021(2) 0.001(2) 0.0077(19) 0.008(2)
C15 0.027(2) 0.043(3) 0.032(3) 0.012(2) 0.014(2) 0.004(2)
C16 0.037(3) 0.065(4) 0.052(3) 0.032(3) 0.019(3) 0.025(3)
C17 0.041(3) 0.064(4) 0.040(3) 0.016(3) 0.012(2) 0.030(3)
C18 0.028(3) 0.058(3) 0.031(3) -0.001(3) 0.006(2) 0.015(2)
C19 0.025(2) 0.044(3) 0.032(3) -0.001(2) 0.012(2) 0.006(2)
C20 0.023(2) 0.031(2) 0.036(3) 0.017(2) 0.0100(19) 0.0099(18)
C21 0.029(2) 0.026(2) 0.030(2) 0.014(2) 0.0133(19) 0.0124(18)
C22 0.025(2) 0.030(2) 0.030(2) 0.015(2) 0.0137(19) 0.0118(18)
C23 0.029(2) 0.036(2) 0.031(2) 0.019(2) 0.016(2) 0.016(2)
C24 0.031(2) 0.031(2) 0.033(3) 0.017(2) 0.014(2) 0.0116(19)
C25 0.028(2) 0.030(2) 0.035(3) 0.017(2) 0.010(2) 0.0093(19)
C26 0.024(2) 0.039(3) 0.035(3) 0.019(2) 0.008(2) 0.010(2)
C27 0.026(2) 0.036(3) 0.035(3) 0.017(2) 0.011(2) 0.010(2)
C28 0.027(2) 0.031(2) 0.037(3) 0.016(2) 0.010(2) 0.0086(19)
C29 0.031(3) 0.045(3) 0.037(3) 0.016(2) 0.004(2) 0.013(2)
C30 0.037(3) 0.043(3) 0.028(3) 0.017(2) 0.010(2) 0.016(2)
C31 0.028(3) 0.055(3) 0.039(3) 0.020(3) 0.011(2) 0.016(2)
C32 0.031(3) 0.049(3) 0.042(3) 0.020(3) 0.012(2) 0.015(2)
C33 0.024(2) 0.037(3) 0.046(3) 0.020(2) 0.013(2) 0.010(2)
C34 0.025(2) 0.037(3) 0.042(3) 0.018(2) 0.006(2) 0.008(2)
C35 0.043(3) 0.092(5) 0.039(3) 0.017(3) 0.016(3) 0.034(3)
C36 0.061(4) 0.096(5) 0.048(4) 0.026(4) 0.030(3) 0.044(4)
C37 0.041(3) 0.071(4) 0.060(4) 0.027(3) 0.028(3) 0.031(3)
C38 0.026(2) 0.047(3) 0.057(4) 0.024(3) 0.014(2) 0.012(2)
C39 0.032(2) 0.035(3) 0.027(2) 0.012(2) 0.007(2) 0.010(2)
C40 0.034(2) 0.035(2) 0.027(2) 0.018(2) 0.013(2) 0.012(2)
C41 0.030(2) 0.030(2) 0.027(2) 0.014(2) 0.0111(19) 0.0113(19)
C42 0.029(2) 0.031(2) 0.026(2) 0.014(2) 0.0101(19) 0.0130(19)
C43 0.039(3) 0.037(3) 0.033(3) 0.018(2) 0.011(2) 0.011(2)
C44 0.037(3) 0.037(3) 0.034(3) 0.025(2) 0.011(2) 0.011(2)
C45 0.040(3) 0.038(3) 0.034(3) 0.017(2) 0.010(2) 0.010(2)
C46 0.036(3) 0.045(3) 0.033(3) 0.018(2) 0.006(2) 0.007(2)
C47 0.032(3) 0.050(3) 0.030(3) 0.026(2) 0.008(2) 0.012(2)
C48 0.034(3) 0.044(3) 0.031(3) 0.026(2) 0.011(2) 0.011(2)
C49 0.027(2) 0.039(3) 0.032(3) 0.022(2) 0.007(2) 0.006(2)
C50 0.027(2) 0.061(3) 0.031(3) 0.025(3) 0.002(2) 0.007(2)
C51 0.036(3) 0.065(4) 0.030(3) 0.028(3) 0.009(2) 0.022(3)
C52 0.043(3) 0.048(3) 0.032(3) 0.022(2) 0.013(2) 0.018(2)
C53 0.039(3) 0.042(3) 0.039(3) 0.023(2) 0.013(2) 0.010(2)
C54 0.037(3) 0.080(4) 0.039(3) 0.028(3) 0.009(2) 0.021(3)
C55 0.045(3) 0.090(5) 0.043(3) 0.030(3) 0.016(3) 0.034(3)
C56 0.057(4) 0.067(4) 0.055(4) 0.022(3) 0.023(3) 0.030(3)
C57 0.049(3) 0.054(3) 0.050(3) 0.023(3) 0.021(3) 0.018(3)
C58 0.034(3) 0.043(3) 0.029(3) 0.005(2) 0.005(2) 0.007(2)
C59 0.037(3) 0.040(3) 0.031(3) 0.011(2) 0.013(2) 0.005(2)
C60 0.037(3) 0.042(3) 0.027(3) 0.007(2) 0.006(2) 0.010(2)
C61 0.047(3) 0.041(3) 0.030(3) 0.013(2) 0.009(2) 0.017(2)
C101 0.056(3) 0.028(3) 0.036(3) 0.010(2) 0.008(3) 0.003(2)
C102 0.069(4) 0.041(3) 0.040(3) 0.018(3) 0.011(3) 0.008(3)
C103 0.064(4) 0.054(4) 0.041(3) 0.020(3) 0.010(3) 0.014(3)
C104 0.074(4) 0.062(4) 0.051(4) 0.030(3) 0.017(3) 0.019(3)
C105 0.061(3) 0.025(2) 0.036(3) 0.010(2) 0.007(3) 0.005(2)
C106 0.069(4) 0.038(3) 0.051(4) 0.019(3) 0.026(3) 0.011(3)
C107 0.071(4) 0.045(3) 0.039(3) 0.019(3) 0.013(3) 0.017(3)
C108 0.109(6) 0.066(4) 0.063(4) 0.033(4) 0.050(4) 0.034(4)
C109 0.048(3) 0.032(3) 0.043(3) 0.019(2) 0.010(2) 0.002(2)
C110 0.059(4) 0.048(3) 0.048(3) 0.026(3) 0.008(3) -0.000(3)
C111 0.057(4) 0.062(4) 0.052(4) 0.035(3) 0.011(3) 0.009(3)
C112 0.065(4) 0.093(5) 0.065(4) 0.046(4) 0.012(4) 0.017(4)
C113 0.048(3) 0.036(3) 0.049(3) 0.019(3) 0.014(3) -0.002(2)
C114 0.070(4) 0.046(3) 0.064(4) 0.024(3) 0.029(3) 0.015(3)
C115 0.072(5) 0.076(5) 0.100(6) 0.055(5) 0.040(4) 0.018(4)
C117 0.056(4) 0.065(4) 0.044(3) 0.035(3) -0.000(3) 0.017(3)
C118 0.090(5) 0.070(5) 0.067(5) 0.036(4) -0.017(4) 0.014(4)
C119 0.086(5) 0.085(5) 0.069(5) 0.038(4) 0.000(4) 0.028(4)
C121 0.052(3) 0.064(4) 0.030(3) 0.021(3) 0.007(2) 0.032(3)
C122 0.052(3) 0.066(4) 0.043(3) 0.024(3) 0.007(3) 0.034(3)
C123 0.059(4) 0.061(4) 0.059(4) 0.019(3) 0.019(3) 0.029(3)
C124 0.066(4) 0.075(5) 0.069(4) 0.028(4) 0.027(4) 0.036(4)
C125 0.049(3) 0.058(3) 0.034(3) 0.022(3) 0.009(2) 0.024(3)
C126 0.065(4) 0.064(4) 0.041(3) 0.029(3) 0.020(3) 0.029(3)
C127 0.112(6) 0.073(5) 0.068(5) 0.045(4) -0.002(4) 0.012(4)
C128 0.106(6) 0.079(5) 0.063(5) 0.037(4) 0.030(4) 0.031(4)
C129 0.041(3) 0.070(4) 0.038(3) 0.034(3) 0.006(2) 0.025(3)
C130 0.061(4) 0.081(4) 0.042(3) 0.033(3) 0.018(3) 0.025(3)
C131 0.060(4) 0.103(5) 0.061(4) 0.054(4) 0.029(3) 0.035(4)
C132 0.062(5) 0.138(8) 0.068(5) 0.042(5) 0.023(4) 0.019(5)
C133 0.087(5) 0.064(4) 0.070(4) 0.050(4) 0.048(4) 0.043(4)
C134 0.089(6) 0.162(8) 0.112(7) 0.096(7) 0.057(5) 0.085(6)
C137 0.058(4) 0.082(5) 0.075(4) 0.057(4) 0.039(3) 0.033(3)
C138 0.085(5) 0.096(5) 0.070(5) 0.052(4) 0.047(4) 0.054(4)
C139 0.117(7) 0.092(6) 0.072(5) 0.036(5) 0.043(5) 0.038(5)
C140 0.110(7) 0.121(8) 0.079(6) 0.029(6) 0.048(5) 0.035(6)
C141 0.047(3) 0.059(4) 0.100(5) 0.058(4) 0.035(3) 0.018(3)
C142 0.093(5) 0.058(4) 0.152(8) 0.056(5) 0.086(6) 0.030(4)
C143 0.066(4) 0.058(4) 0.122(7) 0.049(4) 0.038(4) 0.007(3)
C145 0.053(3) 0.045(3) 0.102(5) 0.049(4) 0.047(4) 0.021(3)
C146 0.049(4) 0.053(4) 0.112(6) 0.041(4) 0.019(4) 0.008(3)
C147 0.066(5) 0.068(5) 0.151(8) 0.069(5) 0.013(5) 0.007(4)
C149 0.037(3) 0.046(3) 0.040(3) -0.001(3) 0.006(2) 0.012(2)
C150 0.040(3) 0.042(3) 0.054(4) 0.011(3) 0.017(3) 0.014(2)
C151 0.040(3) 0.054(3) 0.058(4) 0.024(3) 0.012(3) 0.011(3)
C152 0.041(3) 0.063(4) 0.110(6) 0.033(4) 0.011(4) 0.010(3)
C153 0.053(3) 0.034(3) 0.047(3) 0.017(2) 0.020(3) 0.019(2)
C154 0.078(5) 0.054(4) 0.111(6) 0.047(4) 0.050(5) 0.032(4)
C155 0.127(7) 0.050(4) 0.065(5) 0.013(4) 0.028(5) 0.031(4)
C156 0.075(5) 0.083(6) 0.110(7) 0.027(5) 0.008(5) 0.026(4)
C157 0.039(3) 0.043(3) 0.042(3) -0.001(3) 0.014(2) 0.017(2)
C158 0.041(3) 0.038(3) 0.039(3) -0.002(2) 0.008(2) 0.012(2)
C159 0.045(3) 0.045(3) 0.044(3) 0.009(3) 0.016(3) 0.018(3)
C160 0.048(4) 0.068(4) 0.062(4) 0.005(3) 0.012(3) 0.020(3)
C161 0.046(3) 0.034(3) 0.028(3) 0.010(2) 0.015(2) 0.016(2)
C162 0.050(3) 0.067(4) 0.027(3) 0.021(3) 0.012(2) 0.024(3)
C163 0.059(4) 0.066(4) 0.048(3) 0.037(3) 0.023(3) 0.022(3)
C164 0.081(5) 0.115(6) 0.070(5) 0.072(5) 0.036(4) 0.044(4)
C165 0.071(4) 0.057(3) 0.033(3) 0.027(3) 0.019(3) 0.026(3)
C166 0.070(4) 0.094(5) 0.051(4) 0.041(4) 0.021(3) 0.024(4)
C168 0.043(6) 0.035(6) 0.090(9) 0.026(6) 0.043(6) 0.006(5)
C169 0.067(4) 0.055(4) 0.054(4) 0.033(3) 0.013(3) 0.028(3)
C170 0.130(7) 0.057(4) 0.070(5) 0.023(4) 0.026(5) 0.043(5)
C171 0.186(10) 0.063(5) 0.053(5) 0.013(4) -0.021(5) 0.019(6)
C173 0.053(3) 0.050(3) 0.031(3) 0.019(3) 0.000(2) 0.019(3)
C174 0.056(4) 0.074(4) 0.040(3) 0.031(3) 0.006(3) 0.017(3)
C175 0.060(4) 0.048(3) 0.044(3) 0.020(3) 0.004(3) 0.015(3)
C176 0.062(4) 0.097(5) 0.053(4) 0.031(4) 0.009(3) 0.024(4)
C177 0.053(3) 0.060(4) 0.024(3) 0.014(3) 0.004(2) 0.006(3)
C178 0.131(7) 0.049(4) 0.043(4) 0.010(3) 0.023(4) 0.007(4)
C179 0.085(5) 0.077(5) 0.043(4) 0.001(3) 0.021(4) 0.007(4)
C180 0.132(7) 0.073(5) 0.085(6) 0.034(4) 0.062(5) 0.034(5)
C181 0.059(3) 0.034(3) 0.037(3) 0.011(2) 0.023(3) 0.014(2)
C182 0.060(4) 0.048(3) 0.038(3) 0.018(3) 0.015(3) 0.013(3)
C183 0.061(4) 0.049(3) 0.061(4) 0.024(3) 0.021(3) 0.019(3)
C184 0.068(4) 0.077(5) 0.080(5) 0.049(4) 0.017(4) 0.022(4)
C185 0.058(3) 0.037(3) 0.036(3) 0.011(2) 0.023(3) 0.009(2)
C186 0.062(4) 0.035(3) 0.050(3) 0.013(3) 0.024(3) 0.006(3)
C187 0.099(5) 0.037(3) 0.068(4) 0.011(3) 0.045(4) 0.004(3)
C188 0.113(6) 0.049(4) 0.087(5) 0.030(4) 0.058(5) 0.016(4)
C189 0.062(4) 0.035(3) 0.035(3) 0.012(2) 0.022(3) 0.013(3)
C190 0.093(5) 0.044(3) 0.058(4) 0.020(3) 0.040(4) 0.010(3)
C191 0.067(4) 0.047(3) 0.048(4) 0.024(3) 0.012(3) 0.010(3)
C192 0.082(5) 0.058(4) 0.092(5) 0.045(4) 0.039(4) 0.016(4)
C193 0.058(4) 0.044(3) 0.033(3) 0.008(2) 0.013(3) 0.010(3)
C194 0.061(4) 0.066(4) 0.049(4) 0.015(3) 0.014(3) 0.025(3)
C201 0.034(3) 0.042(3) 0.037(3) 0.004(3) 0.001(2) 0.013(2)
C202 0.050(3) 0.062(4) 0.063(4) 0.034(3) 0.011(3) 0.022(3)
C203 0.056(4) 0.070(4) 0.034(3) 0.023(3) 0.016(3) 0.032(3)
C204 0.075(5) 0.078(5) 0.058(4) 0.027(4) 0.022(4) 0.034(4)
C205 0.069(4) 0.049(4) 0.048(4) 0.020(3) 0.015(3) 0.020(3)
C206 0.085(5) 0.064(4) 0.070(4) 0.041(4) 0.034(4) 0.039(4)
C207 0.053(4) 0.054(4) 0.057(4) 0.023(3) 0.016(3) 0.004(3)
C208 0.114(7) 0.081(6) 0.078(6) -0.009(4) 0.052(5) -0.013(5)
C209 0.118(7) 0.066(5) 0.045(4) 0.023(4) 0.015(5) 0.048(5)
C210 0.199(10) 0.069(5) 0.055(5) 0.039(4) 0.056(6) 0.051(6)

loop_
_atom_type_symbol
_atom_type_description
_atom_type_scat_dispersion_real
_atom_type_scat_dispersion_imag
_atom_type_scat_source
Mo Mo -1.6832 0.6857 'International Tables Vol C Tables 4.2.6.8 and 6.1.1.4'
Mn Mn 0.3368 0.7283 'International Tables Vol C Tables 4.2.6.8 and 6.1.1.4'
O O 0.0106 0.0060 'International Tables Vol C Tables 4.2.6.8 and 6.1.1.4'
N N 0.0061 0.0033 'International Tables Vol C Tables 4.2.6.8 and 6.1.1.4'
C C 0.0033 0.0016 'International Tables Vol C Tables 4.2.6.8 and 6.1.1.4'
H H 0.0000 0.0000 'International Tables Vol C Tables 4.2.6.8 and 6.1.1.4'

loop_
_geom_angle_atom_site_label_1
_geom_angle_atom_site_label_2
_geom_angle_atom_site_label_3
_geom_angle
_geom_angle_site_symmetry_1
_geom_angle_site_symmetry_3
O8 Mo1 O7 105.61(15) . .
O8 Mo1 O5 101.02(14) . .
O7 Mo1 O5 101.10(13) . .
O8 Mo1 O9 103.33(14) . .
O7 Mo1 O9 96.42(13) . .
O5 Mo1 O9 144.78(12) . .
O8 Mo1 O6 94.91(13) . .
O7 Mo1 O6 158.01(13) . .
O5 Mo1 O6 82.26(11) . .
O9 Mo1 O6 70.69(10) . .
O8 Mo1 O4 164.54(13) . .
O7 Mo1 O4 88.93(12) . .
O5 Mo1 O4 70.39(11) . .
O9 Mo1 O4 79.72(11) . .
O6 Mo1 O4 71.58(9) . .
O3 Mo2 O2 106.22(15) . .
O3 Mo2 O1 97.98(13) . .
O2 Mo2 O1 101.97(13) . .
O3 Mo2 O5 100.93(13) . .
O2 Mo2 O5 98.88(13) . .
O1 Mo2 O5 146.57(11) . .
O3 Mo2 O12 157.64(13) . .
O2 Mo2 O12 95.63(13) . .
O1 Mo2 O12 72.38(10) . .
O5 Mo2 O12 79.85(10) . .
O3 Mo2 O4 89.98(12) . .
O2 Mo2 O4 162.84(13) . .
O1 Mo2 O4 80.82(11) . .
O5 Mo2 O4 71.91(10) . .
O12 Mo2 O4 68.85(9) . .
O11 Mo3 O10 105.72(15) . .
O11 Mo3 O9 103.09(14) . 2_657
O10 Mo3 O9 97.50(13) . 2_657
O11 Mo3 O1 100.27(13) . .
O10 Mo3 O1 101.82(14) . .
O9 Mo3 O1 144.21(12) 2_657 .
O11 Mo3 O6 94.46(13) . 2_657
O10 Mo3 O6 158.60(13) . 2_657
O9 Mo3 O6 70.49(10) 2_657 2_657
O1 Mo3 O6 81.05(11) . 2_657
O11 Mo3 O12 164.47(13) . .
O10 Mo3 O12 88.46(13) . .
O9 Mo3 O12 80.79(10) 2_657 .
O1 Mo3 O12 70.01(10) . .
O6 Mo3 O12 72.45(9) 2_657 .
O20 Mo4 O22 105.44(15) . .
O20 Mo4 O18 99.70(13) . .
O22 Mo4 O18 101.38(14) . .
O20 Mo4 O21 103.04(13) . .
O22 Mo4 O21 97.01(14) . .
O18 Mo4 O21 145.64(12) . .
O20 Mo4 O19 94.91(13) . .
O22 Mo4 O19 158.41(13) . .
O18 Mo4 O19 81.83(11) . .
O21 Mo4 O19 70.92(11) . .
O20 Mo4 O23 164.42(13) . .
O22 Mo4 O23 88.91(12) . .
O18 Mo4 O23 70.95(10) . .
O21 Mo4 O23 80.72(11) . .
O19 Mo4 O23 71.81(9) . .
O13 Mo5 O14 105.68(15) . .
O13 Mo5 O15 100.15(14) . .
O14 Mo5 O15 101.91(14) . .
O13 Mo5 O21 103.77(14) . .
O14 Mo5 O21 97.09(14) . .
O15 Mo5 O21 143.99(12) . .
O13 Mo5 O19 94.30(12) . .
O14 Mo5 O19 158.86(13) . .
O15 Mo5 O19 80.84(11) . .
O21 Mo5 O19 70.95(11) . .
O13 Mo5 O16 163.34(12) . .
O14 Mo5 O16 89.54(12) . .
O15 Mo5 O16 69.46(10) . .
O21 Mo5 O16 80.49(11) . .
O19 Mo5 O16 71.63(9) . .
O17 Mo6 O24 106.30(18) . .
O17 Mo6 O15 101.43(14) . .
O24 Mo6 O15 99.05(14) . .
O17 Mo6 O18 98.92(14) . 2_666
O24 Mo6 O18 100.74(14) . 2_666
O15 Mo6 O18 146.23(12) . 2_666
O17 Mo6 O16 94.79(15) . .
O24 Mo6 O16 158.61(14) . .
O15 Mo6 O16 72.74(11) . .
O18 Mo6 O16 78.97(11) 2_666 .
O17 Mo6 O23 162.56(15) . 2_666
O24 Mo6 O23 90.08(14) . 2_666
O15 Mo6 O23 81.33(10) . 2_666
O18 Mo6 O23 71.57(10) 2_666 2_666
O16 Mo6 O23 69.38(9) . 2_666
O33 Mo7 O32 106.16(16) . .
O33 Mo7 O35 101.70(14) . .
O32 Mo7 O35 98.30(13) . .
O33 Mo7 O30 99.42(14) . .
O32 Mo7 O30 101.15(13) . .
O35 Mo7 O30 145.90(12) . .
O33 Mo7 O34 94.82(13) . 2_556
O32 Mo7 O34 158.45(13) . 2_556
O35 Mo7 O34 72.11(11) . 2_556
O30 Mo7 O34 79.74(11) . 2_556
O33 Mo7 O31 162.48(13) . .
O32 Mo7 O31 90.67(13) . .
O35 Mo7 O31 80.15(11) . .
O30 Mo7 O31 71.93(11) . .
O34 Mo7 O31 68.96(9) 2_556 .
O29 Mo8 O28 105.57(15) . .
O29 Mo8 O30 100.19(14) . .
O28 Mo8 O30 101.40(14) . .
O29 Mo8 O27 103.65(14) . .
O28 Mo8 O27 96.22(14) . .
O30 Mo8 O27 145.19(12) . .
O29 Mo8 O36 95.42(13) . .
O28 Mo8 O36 157.74(13) . .
O30 Mo8 O36 81.66(11) . .
O27 Mo8 O36 71.23(11) . .
O29 Mo8 O31 164.55(13) . .
O28 Mo8 O31 88.55(12) . .
O30 Mo8 O31 70.30(11) . .
O27 Mo8 O31 80.49(11) . .
O36 Mo8 O31 71.57(9) . .
O26 Mo9 O25 105.57(16) . .
O26 Mo9 O27 103.22(14) . .
O25 Mo9 O27 98.19(14) . .
O26 Mo9 O35 98.90(14) . 2_556
O25 Mo9 O35 101.83(14) . 2_556
O27 Mo9 O35 144.81(12) . 2_556
O26 Mo9 O36 93.07(13) . .
O25 Mo9 O36 160.16(13) . .
O27 Mo9 O36 70.41(11) . .
O35 Mo9 O36 81.48(11) 2_556 .
O26 Mo9 O34 162.74(13) . .
O25 Mo9 O34 90.22(13) . .
O27 Mo9 O34 80.85(11) . .
O35 Mo9 O34 70.50(11) 2_556 .
O36 Mo9 O34 72.28(10) . .
O43 Mo10 O42 105.41(16) . .
O43 Mo10 O39 101.39(15) . .
O42 Mo10 O39 99.76(15) . .
O43 Mo10 O45 97.64(15) . .
O42 Mo10 O45 103.14(14) . .
O39 Mo10 O45 145.00(12) . .
O43 Mo10 O41 158.52(14) . .
O42 Mo10 O41 95.07(14) . .
O39 Mo10 O41 81.03(12) . .
O45 Mo10 O41 70.95(12) . .
O43 Mo10 O40 88.92(13) . .
O42 Mo10 O40 164.18(14) . .
O39 Mo10 O40 70.27(12) . .
O45 Mo10 O40 81.07(11) . .
O41 Mo10 O40 71.65(10) . .
O47 Mo11 O46 105.66(18) . .
O47 Mo11 O48 99.73(15) . .
O46 Mo11 O48 101.82(15) . .
O47 Mo11 O45 103.11(14) . .
O46 Mo11 O45 96.54(15) . .
O48 Mo11 O45 145.48(12) . .
O47 Mo11 O41 93.66(15) . .
O46 Mo11 O41 159.11(15) . .
O48 Mo11 O41 82.22(12) . .
O45 Mo11 O41 70.88(11) . .
O47 Mo11 O44 163.08(15) . 2_565
O46 Mo11 O44 89.95(14) . 2_565
O48 Mo11 O44 70.08(12) . 2_565
O45 Mo11 O44 81.05(11) . 2_565
O41 Mo11 O44 71.98(10) . 2_565
O37 Mo12 O38 105.60(18) . .
O37 Mo12 O39 99.04(16) . .
O38 Mo12 O39 101.86(15) . .
O37 Mo12 O48 102.10(16) . 2_565
O38 Mo12 O48 97.96(16) . 2_565
O39 Mo12 O48 145.80(13) . 2_565
O37 Mo12 O44 94.41(15) . .
O38 Mo12 O44 159.19(15) . .
O39 Mo12 O44 80.09(12) . .
O48 Mo12 O44 71.79(12) 2_565 .
O37 Mo12 O40 161.67(16) . .
O38 Mo12 O40 91.91(15) . .
O39 Mo12 O40 71.52(12) . .
O48 Mo12 O40 80.29(12) 2_565 .
O44 Mo12 O40 68.85(10) . .
O4 Mn1 O4 179.997(1) . 2_657
O4 Mn1 O12 93.03(11) . 2_657
O4 Mn1 O12 86.98(11) 2_657 2_657
O4 Mn1 O12 86.98(11) . .
O4 Mn1 O12 93.02(11) 2_657 .
O12 Mn1 O12 179.996(2) 2_657 .
O4 Mn1 O6 92.93(11) . 2_657
O4 Mn1 O6 87.07(11) 2_657 2_657
O12 Mn1 O6 92.19(11) 2_657 2_657
O12 Mn1 O6 87.81(11) . 2_657
O4 Mn1 O6 87.07(11) . .
O4 Mn1 O6 92.93(11) 2_657 .
O12 Mn1 O6 87.81(11) 2_657 .
O12 Mn1 O6 92.19(11) . .
O6 Mn1 O6 180.00(14) 2_657 .
O23 Mn2 O23 179.996(1) . 2_666
O23 Mn2 O16 88.04(12) . 2_666
O23 Mn2 O16 91.96(12) 2_666 2_666
O23 Mn2 O16 91.96(12) . .
O23 Mn2 O16 88.04(12) 2_666 .
O16 Mn2 O16 179.998(2) 2_666 .
O23 Mn2 O19 92.75(11) . 2_666
O23 Mn2 O19 87.25(11) 2_666 2_666
O16 Mn2 O19 87.63(11) 2_666 2_666
O16 Mn2 O19 92.38(11) . 2_666
O23 Mn2 O19 87.25(11) . .
O23 Mn2 O19 92.75(11) 2_666 .
O16 Mn2 O19 92.37(11) 2_666 .
O16 Mn2 O19 87.63(11) . .
O19 Mn2 O19 180.00(4) 2_666 .
O31 Mn3 O31 179.999(1) 2_556 .
O31 Mn3 O34 92.27(11) 2_556 2_556
O31 Mn3 O34 87.73(11) . 2_556
O31 Mn3 O34 87.73(11) 2_556 .
O31 Mn3 O34 92.27(11) . .
O34 Mn3 O34 180.0 2_556 .
O31 Mn3 O36 92.86(11) 2_556 .
O31 Mn3 O36 87.14(11) . .
O34 Mn3 O36 92.26(11) 2_556 .
O34 Mn3 O36 87.74(11) . .
O31 Mn3 O36 87.14(11) 2_556 2_556
O31 Mn3 O36 92.86(11) . 2_556
O34 Mn3 O36 87.73(11) 2_556 2_556
O34 Mn3 O36 92.26(11) . 2_556
O36 Mn3 O36 179.997(1) . 2_556
O40 Mn4 O40 180.0 . 2_565
O40 Mn4 O44 87.69(12) . .
O40 Mn4 O44 92.30(12) 2_565 .
O40 Mn4 O44 92.31(12) . 2_565
O40 Mn4 O44 87.69(12) 2_565 2_565
O44 Mn4 O44 179.997(1) . 2_565
O40 Mn4 O41 87.23(12) . .
O40 Mn4 O41 92.77(12) 2_565 .
O44 Mn4 O41 92.99(12) . .
O44 Mn4 O41 87.01(12) 2_565 .
O40 Mn4 O41 92.77(12) . 2_565
O40 Mn4 O41 87.23(12) 2_565 2_565
O44 Mn4 O41 87.01(12) . 2_565
O44 Mn4 O41 92.99(12) 2_565 2_565
O41 Mn4 O41 180.0 . 2_565
Mo3 O1 Mo2 122.18(14) . .
C1 O4 Mn1 117.0(2) . .
C1 O4 Mo2 120.0(2) . .
Mn1 O4 Mo2 102.52(11) . .
C1 O4 Mo1 120.9(2) . .
Mn1 O4 Mo1 101.98(11) . .
Mo2 O4 Mo1 89.60(9) . .
Mo1 O5 Mo2 122.02(14) . .
C3 O6 Mn1 113.5(2) 2_657 .
C3 O6 Mo1 124.4(2) 2_657 .
Mn1 O6 Mo1 99.35(10) . .
C3 O6 Mo3 122.4(2) 2_657 2_657
Mn1 O6 Mo3 99.29(11) . 2_657
Mo1 O6 Mo3 92.75(10) . 2_657
Mo3 O9 Mo1 121.59(14) 2_657 .
C2 O12 Mn1 117.3(2) 2_657 .
C2 O12 Mo2 118.9(2) 2_657 .
Mn1 O12 Mo2 101.63(11) . .
C2 O12 Mo3 123.5(2) 2_657 .
Mn1 O12 Mo3 100.45(11) . .
Mo2 O12 Mo3 89.77(9) . .
Mo5 O15 Mo6 123.35(15) . .
C23 O16 Mn2 117.3(2) . .
C23 O16 Mo6 119.1(2) . .
Mn2 O16 Mo6 101.17(11) . .
C23 O16 Mo5 124.6(2) . .
Mn2 O16 Mo5 99.91(11) . .
Mo6 O16 Mo5 89.13(9) . .
Mo4 O18 Mo6 121.59(15) . 2_666
C21 O19 Mn2 113.7(2) 2_666 .
C21 O19 Mo5 121.2(2) 2_666 .
Mn2 O19 Mo5 100.83(11) . .
C21 O19 Mo4 124.7(2) 2_666 .
Mn2 O19 Mo4 98.89(11) . .
Mo5 O19 Mo4 92.71(10) . .
Mo4 O21 Mo5 121.15(15) . .
C20 O23 Mn2 118.1(2) . .
C20 O23 Mo6 121.3(2) . 2_666
Mn2 O23 Mo6 101.37(11) . 2_666
C20 O23 Mo4 119.4(2) . .
Mn2 O23 Mo4 101.98(11) . .
Mo6 O23 Mo4 89.43(9) 2_666 .
Mo9 O27 Mo8 121.35(15) . .
Mo8 O30 Mo7 122.33(15) . .
C42 O31 Mn3 117.3(2) . .
C42 O31 Mo7 119.4(2) . .
Mn3 O31 Mo7 102.28(12) . .
C42 O31 Mo8 122.2(2) . .
Mn3 O31 Mo8 101.24(11) . .
Mo7 O31 Mo8 89.25(9) . .
C39 O34 Mn3 117.7(2) . .
C39 O34 Mo7 120.3(2) . 2_556
Mn3 O34 Mo7 101.02(11) . 2_556
C39 O34 Mo9 122.2(2) . .
Mn3 O34 Mo9 100.84(11) . .
Mo7 O34 Mo9 89.39(9) 2_556 .
Mo9 O35 Mo7 122.19(15) 2_556 .
C40 O36 Mn3 113.8(2) 2_556 .
C40 O36 Mo8 123.3(2) 2_556 .
Mn3 O36 Mo8 100.04(11) . .
C40 O36 Mo9 122.7(2) 2_556 .
Mn3 O36 Mo9 99.12(11) . .
Mo8 O36 Mo9 92.90(10) . .
Mo10 O39 Mo12 122.60(17) . .
C59 O40 Mn4 117.5(3) 2_565 .
C59 O40 Mo12 119.6(3) 2_565 .
Mn4 O40 Mo12 101.58(13) . .
C59 O40 Mo10 122.1(3) 2_565 .
Mn4 O40 Mo10 101.58(12) . .
Mo12 O40 Mo10 89.19(10) . .
C58 O41 Mn4 113.7(3) . .
C58 O41 Mo10 122.9(3) . .
Mn4 O41 Mo10 99.51(12) . .
C58 O41 Mo11 123.1(3) . .
Mn4 O41 Mo11 99.72(12) . .
Mo10 O41 Mo11 92.93(11) . .
C61 O44 Mn4 117.0(3) . .
C61 O44 Mo12 119.6(3) . .
Mn4 O44 Mo12 101.87(13) . .
C61 O44 Mo11 122.2(3) . 2_565
Mn4 O44 Mo11 101.27(12) . 2_565
Mo12 O44 Mo11 89.94(10) . 2_565
Mo10 O45 Mo11 121.37(16) . .
Mo11 O48 Mo12 122.61(17) . 2_565
C5 N1 C4 126.7(4) . .
C5 N1 H1 116.6 . .
C4 N1 H1 116.6 . .
C24 N2 C22 124.5(4) . .
C24 N2 H2 117.7 . .
C22 N2 H2 117.7 . .
C43 N3 C41 127.1(4) . .
C43 N3 H3 116.5 . .
C41 N3 H3 116.5 . .
C62 N4 C60 128.3(6) . .
C113 N5 C105 106.9(4) . .
C113 N5 C101 110.6(4) . .
C105 N5 C101 110.7(4) . .
C113 N5 C109 110.9(4) . .
C105 N5 C109 110.6(4) . .
C101 N5 C109 107.2(3) . .
C125 N6 C121 110.4(4) . .
C125 N6 C117 107.5(4) . .
C121 N6 C117 110.8(4) . .
C125 N6 C129 111.4(4) . .
C121 N6 C129 106.3(3) . .
C117 N6 C129 110.5(4) . .
C137 N7 C145 110.9(5) . .
C137 N7 C141 106.8(4) . .
C145 N7 C141 110.8(4) . .
C137 N7 C133 110.6(4) . .
C145 N7 C133 106.9(4) . .
C141 N7 C133 111.0(5) . .
C161 N8 C153 107.1(3) . .
C161 N8 C157 110.8(4) . .
C153 N8 C157 111.0(4) . .
C161 N8 C149 110.6(4) . .
C153 N8 C149 111.3(4) . .
C157 N8 C149 106.1(3) . .
C193 N10 C189 110.9(4) . .
C193 N10 C185 111.4(4) . .
C189 N10 C185 106.5(4) . .
C193 N10 C181 106.2(4) . .
C189 N10 C181 111.0(4) . .
C185 N10 C181 111.0(4) . .
C165 N9 C177 111.5(4) . .
C165 N9 C173 107.0(4) . .
C177 N9 C173 110.2(4) . .
C165 N9 C169 111.0(4) . .
C177 N9 C169 106.9(4) . .
C173 N9 C169 110.2(4) . .
O4 C1 C4 114.8(3) . .
O4 C1 H1A 108.6 . .
C4 C1 H1A 108.6 . .
O4 C1 H1B 108.6 . .
C4 C1 H1B 108.6 . .
H1A C1 H1B 107.5 . .
O12 C2 C4 112.9(3) 2_657 .
O12 C2 H2A 109.0 2_657 .
C4 C2 H2A 109.0 . .
O12 C2 H2B 109.0 2_657 .
C4 C2 H2B 109.0 . .
H2A C2 H2B 107.8 . .
O6 C3 C4 113.7(3) 2_657 .
O6 C3 H3A 108.8 2_657 .
C4 C3 H3A 108.8 . .
O6 C3 H3B 108.8 2_657 .
C4 C3 H3B 108.8 . .
H3A C3 H3B 107.7 . .
N1 C4 C3 108.5(3) . .
N1 C4 C1 102.1(3) . .
C3 C4 C1 112.2(3) . .
N1 C4 C2 108.8(3) . .
C3 C4 C2 112.7(3) . .
C1 C4 C2 111.9(3) . .
O49 C5 N1 123.0(4) . .
O49 C5 C6 120.9(4) . .
N1 C5 C6 116.1(4) . .
C7 C6 C11 119.6(4) . .
C7 C6 C5 123.8(4) . .
C11 C6 C5 116.5(4) . .
C6 C7 C8 121.4(4) . .
C6 C7 H7 119.3 . .
C8 C7 H7 119.3 . .
C12 C8 C9 120.1(4) . .
C12 C8 C7 121.5(4) . .
C9 C8 C7 118.4(4) . .
C15 C9 C10 122.5(4) . .
C15 C9 C8 118.6(4) . .
C10 C9 C8 118.8(4) . .
C11 C10 C9 121.0(4) . .
C11 C10 H10 119.5 . .
C9 C10 H10 119.5 . .
C10 C11 C6 120.8(5) . .
C10 C11 H11 119.6 . .
C6 C11 H11 119.6 . .
C8 C12 C13 121.5(5) . .
C8 C12 H12 119.2 . .
C13 C12 H12 119.2 . .
C12 C13 C16 122.8(5) . .
C12 C13 C14 118.8(5) . .
C16 C13 C14 118.4(4) . .
C15 C14 C19 122.2(5) . .
C15 C14 C13 119.1(4) . .
C19 C14 C13 118.6(5) . .
C9 C15 C14 121.8(4) . .
C9 C15 H15 119.1 . .
C14 C15 H15 119.1 . .
C17 C16 C13 121.3(5) . .
C17 C16 H16 119.4 . .
C13 C16 H16 119.4 . .
C16 C17 C18 120.3(5) . .
C16 C17 H17 119.9 . .
C18 C17 H17 119.9 . .
C19 C18 C17 120.4(5) . .
C19 C18 H18 119.8 . .
C17 C18 H18 119.8 . .
C18 C19 C14 120.9(5) . .
C18 C19 H19 119.5 . .
C14 C19 H19 119.5 . .
O23 C20 C22 113.1(3) . .
O23 C20 H20A 109.0 . .
C22 C20 H20A 109.0 . .
O23 C20 H20B 109.0 . .
C22 C20 H20B 109.0 . .
H20A C20 H20B 107.8 . .
O19 C21 C22 113.9(3) 2_666 .
O19 C21 H21A 108.8 2_666 .
C22 C21 H21A 108.8 . .
O19 C21 H21B 108.8 2_666 .
C22 C21 H21B 108.8 . .
H21A C21 H21B 107.7 . .
N2 C22 C20 107.4(3) . .
N2 C22 C21 107.2(3) . .
C20 C22 C21 114.7(4) . .
N2 C22 C23 104.2(3) . .
C20 C22 C23 110.2(3) . .
C21 C22 C23 112.5(4) . .
O16 C23 C22 112.9(3) . .
O16 C23 H23A 109.0 . .
C22 C23 H23A 109.0 . .
O16 C23 H23B 109.0 . .
C22 C23 H23B 109.0 . .
H23A C23 H23B 107.8 . .
O50 C24 N2 122.9(4) . .
O50 C24 C25 119.7(4) . .
N2 C24 C25 117.5(4) . .
C26 C25 C30 119.6(4) . .
C26 C25 C24 124.2(4) . .
C30 C25 C24 116.1(4) . .
C25 C26 C27 121.0(4) . .
C25 C26 H26 119.5 . .
C27 C26 H26 119.5 . .
C31 C27 C26 121.7(4) . .
C31 C27 C28 119.4(4) . .
C26 C27 C28 118.8(4) . .
C34 C28 C29 122.3(4) . .
C34 C28 C27 119.2(4) . .
C29 C28 C27 118.4(4) . .
C30 C29 C28 121.1(4) . .
C30 C29 H29 119.4 . .
C28 C29 H29 119.4 . .
C29 C30 C25 121.0(4) . .
C29 C30 H30 119.5 . .
C25 C30 H30 119.5 . .
C27 C31 C32 121.8(5) . .
C27 C31 H31 119.1 . .
C32 C31 H31 119.1 . .
C31 C32 C35 122.3(5) . .
C31 C32 C33 118.6(5) . .
C35 C32 C33 119.1(4) . .
C34 C33 C32 119.8(4) . .
C34 C33 C38 122.2(4) . .
C32 C33 C38 118.0(5) . .
C33 C34 C28 121.1(4) . .
C33 C34 H34 119.4 . .
C28 C34 H34 119.4 . .
C36 C35 C32 120.8(5) . .
C36 C35 H35 119.6 . .
C32 C35 H35 119.6 . .
C35 C36 C37 120.3(5) . .
C35 C36 H36 119.9 . .
C37 C36 H36 119.9 . .
C38 C37 C36 120.3(5) . .
C38 C37 H37 119.9 . .
C36 C37 H37 119.9 . .
C37 C38 C33 121.5(5) . .
C37 C38 H38 119.3 . .
C33 C38 H38 119.3 . .
O34 C39 C41 112.7(4) . .
O34 C39 H39A 109.1 . .
C41 C39 H39A 109.1 . .
O34 C39 H39B 109.1 . .
C41 C39 H39B 109.1 . .
H39A C39 H39B 107.8 . .
O36 C40 C41 113.9(3) 2_556 .
O36 C40 H40A 108.8 2_556 .
C41 C40 H40A 108.8 . .
O36 C40 H40B 108.8 2_556 .
C41 C40 H40B 108.8 . .
H40A C40 H40B 107.7 . .
N3 C41 C39 110.4(4) . .
N3 C41 C42 102.6(3) . .
C39 C41 C42 110.8(4) . .
N3 C41 C40 106.5(3) . .
C39 C41 C40 113.9(4) . .
C42 C41 C40 112.0(4) . .
O31 C42 C41 114.8(3) . .
O31 C42 H42A 108.6 . .
C41 C42 H42A 108.6 . .
O31 C42 H42B 108.6 . .
C41 C42 H42B 108.6 . .
H42A C42 H42B 107.6 . .
O51 C43 N3 124.4(4) . .
O51 C43 C44 120.6(4) . .
N3 C43 C44 115.0(4) . .
C49 C44 C45 119.3(4) . .
C49 C44 C43 123.0(4) . .
C45 C44 C43 117.6(4) . .
C46 C45 C44 121.2(5) . .
C46 C45 H45 119.4 . .
C44 C45 H45 119.4 . .
C45 C46 C47 121.2(5) . .
C45 C46 H46 119.4 . .
C47 C46 H46 119.4 . .
C50 C47 C46 122.6(5) . .
C50 C47 C48 119.5(5) . .
C46 C47 C48 117.9(4) . .
C53 C48 C49 122.1(4) . .
C53 C48 C47 118.9(4) . .
C49 C48 C47 118.9(4) . .
C44 C49 C48 121.5(4) . .
C44 C49 H49 119.3 . .
C48 C49 H49 119.3 . .
C51 C50 C47 121.8(5) . .
C51 C50 H50 119.1 . .
C47 C50 H50 119.1 . .
C50 C51 C54 122.8(5) . .
C50 C51 C52 119.1(4) . .
C54 C51 C52 118.1(5) . .
C53 C52 C57 122.8(5) . .
C53 C52 C51 118.8(5) . .
C57 C52 C51 118.3(5) . .
C48 C53 C52 121.9(5) . .
C48 C53 H53 119.1 . .
C52 C53 H53 119.1 . .
C55 C54 C51 121.6(6) . .
C55 C54 H54 119.2 . .
C51 C54 H54 119.2 . .
C54 C55 C56 120.0(5) . .
C54 C55 H55 120.0 . .
C56 C55 H55 120.0 . .
C57 C56 C55 121.1(6) . .
C57 C56 H56 119.5 . .
C55 C56 H56 119.5 . .
C56 C57 C52 120.9(6) . .
C56 C57 H57 119.5 . .
C52 C57 H57 119.5 . .
O41 C58 C60 113.8(4) . .
O41 C58 H58A 108.8 . .
C60 C58 H58A 108.8 . .
O41 C58 H58B 108.8 . .
C60 C58 H58B 108.8 . .
H58A C58 H58B 107.7 . .
O40 C59 C60 113.4(4) 2_565 .
O40 C59 H59A 108.9 2_565 .
C60 C59 H59A 108.9 . .
O40 C59 H59B 108.9 2_565 .
C60 C59 H59B 108.9 . .
H59A C59 H59B 107.7 . .
N4 C60 C59 107.1(4) . .
N4 C60 C61 105.5(4) . .
C59 C60 C61 110.9(4) . .
N4 C60 C58 106.4(4) . .
C59 C60 C58 112.7(4) . .
C61 C60 C58 113.7(4) . .
O44 C61 C60 113.5(4) . .
O44 C61 H61A 108.9 . .
C60 C61 H61A 108.9 . .
O44 C61 H61B 108.9 . .
C60 C61 H61B 108.9 . .
H61A C61 H61B 107.7 . .
N5 C101 C102 115.0(4) . .
N5 C101 H10A 108.5 . .
C102 C101 H10A 108.5 . .
N5 C101 H10B 108.5 . .
C102 C101 H10B 108.5 . .
H10A C101 H10B 107.5 . .
C101 C102 C103 111.1(5) . .
C101 C102 H10C 109.4 . .
C103 C102 H10C 109.4 . .
C101 C102 H10D 109.4 . .
C103 C102 H10D 109.4 . .
H10C C102 H10D 108.0 . .
C104 C103 C102 114.2(5) . .
C104 C103 H10E 108.7 . .
C102 C103 H10E 108.7 . .
C104 C103 H10F 108.7 . .
C102 C103 H10F 108.7 . .
H10E C103 H10F 107.6 . .
C103 C104 H10G 109.5 . .
C103 C104 H10H 109.5 . .
H10G C104 H10H 109.5 . .
C103 C104 H10I 109.5 . .
H10G C104 H10I 109.5 . .
H10H C104 H10I 109.5 . .
C106 C105 N5 115.3(4) . .
C106 C105 H10J 108.4 . .
N5 C105 H10J 108.4 . .
C106 C105 H10K 108.4 . .
N5 C105 H10K 108.4 . .
H10J C105 H10K 107.5 . .
C105 C106 C107 111.2(4) . .
C105 C106 H10L 109.4 . .
C107 C106 H10L 109.4 . .
C105 C106 H10M 109.4 . .
C107 C106 H10M 109.4 . .
H10L C106 H10M 108.0 . .
C106 C107 C108 111.6(5) . .
C106 C107 H10N 109.3 . .
C108 C107 H10N 109.3 . .
C106 C107 H10O 109.3 . .
C108 C107 H10O 109.3 . .
H10N C107 H10O 108.0 . .
C107 C108 H10P 109.5 . .
C107 C108 H10Q 109.5 . .
H10P C108 H10Q 109.5 . .
C107 C108 H10R 109.5 . .
H10P C108 H10R 109.5 . .
H10Q C108 H10R 109.5 . .
C110 C109 N5 115.1(4) . .
C110 C109 H10S 108.5 . .
N5 C109 H10S 108.5 . .
C110 C109 H10T 108.5 . .
N5 C109 H10T 108.5 . .
H10S C109 H10T 107.5 . .
C111 C110 C109 112.8(4) . .
C111 C110 H11A 109.0 . .
C109 C110 H11A 109.0 . .
C111 C110 H11B 109.0 . .
C109 C110 H11B 109.0 . .
H11A C110 H11B 107.8 . .
C112 C111 C110 112.6(5) . .
C112 C111 H11C 109.1 . .
C110 C111 H11C 109.1 . .
C112 C111 H11D 109.1 . .
C110 C111 H11D 109.1 . .
H11C C111 H11D 107.8 . .
C111 C112 H11E 109.5 . .
C111 C112 H11F 109.5 . .
H11E C112 H11F 109.5 . .
C111 C112 H11G 109.5 . .
H11E C112 H11G 109.5 . .
H11F C112 H11G 109.5 . .
C114 C113 N5 115.4(4) . .
C114 C113 H11H 108.4 . .
N5 C113 H11H 108.4 . .
C114 C113 H11I 108.4 . .
N5 C113 H11I 108.4 . .
H11H C113 H11I 107.5 . .
C113 C114 C115 111.5(5) . .
C113 C114 H11J 109.3 . .
C115 C114 H11J 109.3 . .
C113 C114 H11K 109.3 . .
C115 C114 H11K 109.3 . .
H11J C114 H11K 108.0 . .
C116 C115 C114 115.4(7) . .
C116 C115 H11L 108.4 . .
C114 C115 H11L 108.4 . .
C116 C115 H11M 108.4 . .
C114 C115 H11M 108.4 . .
H11L C115 H11M 107.5 . .
C118 C117 N6 115.6(4) . .
C118 C117 H11Q 108.4 . .
N6 C117 H11Q 108.4 . .
C118 C117 H11R 108.4 . .
N6 C117 H11R 108.4 . .
H11Q C117 H11R 107.4 . .
C117 C118 C119 114.0(5) . .
C117 C118 H11S 108.7 . .
C119 C118 H11S 108.7 . .
C117 C118 H11T 108.7 . .
C119 C118 H11T 108.7 . .
H11S C118 H11T 107.6 . .
C120 C119 C118 106.4(7) . .
C120 C119 H11U 110.5 . .
C118 C119 H11U 110.5 . .
C120 C119 H11V 110.5 . .
C118 C119 H11V 110.5 . .
H11U C119 H11V 108.6 . .
C119 C120 H12A 109.5 . .
C119 C120 H12B 109.5 . .
H12A C120 H12B 109.5 . .
C119 C120 H12C 109.5 . .
H12A C120 H12C 109.5 . .
H12B C120 H12C 109.5 . .
C122 C121 N6 115.2(4) . .
C122 C121 H12D 108.5 . .
N6 C121 H12D 108.5 . .
C122 C121 H12E 108.5 . .
N6 C121 H12E 108.5 . .
H12D C121 H12E 107.5 . .
C121 C122 C123 110.9(5) . .
C121 C122 H12F 109.5 . .
C123 C122 H12F 109.5 . .
C121 C122 H12G 109.5 . .
C123 C122 H12G 109.5 . .
H12F C122 H12G 108.0 . .
C124 C123 C122 111.9(5) . .
C124 C123 H12H 109.2 . .
C122 C123 H12H 109.2 . .
C124 C123 H12I 109.2 . .
C122 C123 H12I 109.2 . .
H12H C123 H12I 107.9 . .
C123 C124 H12J 109.5 . .
C123 C124 H12K 109.5 . .
H12J C124 H12K 109.5 . .
C123 C124 H12L 109.5 . .
H12J C124 H12L 109.5 . .
H12K C124 H12L 109.5 . .
C126 C125 N6 115.3(4) . .
C126 C125 H12M 108.4 . .
N6 C125 H12M 108.4 . .
C126 C125 H12N 108.4 . .
N6 C125 H12N 108.4 . .
H12M C125 H12N 107.5 . .
C127 C126 C125 112.3(5) . .
C127 C126 H12O 109.1 . .
C125 C126 H12O 109.1 . .
C127 C126 H12P 109.1 . .
C125 C126 H12P 109.1 . .
H12O C126 H12P 107.9 . .
C128 C127 C126 116.7(6) . .
C128 C127 H12Q 108.1 . .
C126 C127 H12Q 108.1 . .
C128 C127 H12R 108.1 . .
C126 C127 H12R 108.1 . .
H12Q C127 H12R 107.3 . .
C127 C128 H12S 109.5 . .
C127 C128 H12T 109.5 . .
H12S C128 H12T 109.5 . .
C127 C128 H12U 109.5 . .
H12S C128 H12U 109.5 . .
H12T C128 H12U 109.5 . .
C130 C129 N6 114.6(4) . .
C130 C129 H12V 108.6 . .
N6 C129 H12V 108.6 . .
C130 C129 H12W 108.6 . .
N6 C129 H12W 108.6 . .
H12V C129 H12W 107.6 . .
C131 C130 C129 111.8(5) . .
C131 C130 H13A 109.3 . .
C129 C130 H13A 109.3 . .
C131 C130 H13B 109.3 . .
C129 C130 H13B 109.3 . .
H13A C130 H13B 107.9 . .
C132 C131 C130 111.7(6) . .
C132 C131 H13C 109.3 . .
C130 C131 H13C 109.3 . .
C132 C131 H13D 109.3 . .
C130 C131 H13D 109.3 . .
H13C C131 H13D 107.9 . .
C131 C132 H13E 109.5 . .
C131 C132 H13F 109.5 . .
H13E C132 H13F 109.5 . .
C131 C132 H13G 109.5 . .
H13E C132 H13G 109.5 . .
H13F C132 H13G 109.5 . .
C134 C133 N7 116.6(5) . .
C134 C133 H13H 108.1 . .
N7 C133 H13H 108.1 . .
C134 C133 H13I 108.1 . .
N7 C133 H13I 108.1 . .
H13H C133 H13I 107.3 . .
C135 C134 C133 119.1(9) . .
C135 C134 H13J 107.5 . .
C133 C134 H13J 107.5 . .
C135 C134 H13K 107.5 . .
C133 C134 H13K 107.5 . .
H13J C134 H13K 107.0 . .
C136 C135 C134 121.7(15) . .
C136 C135 H13L 106.9 . .
C134 C135 H13L 106.9 . .
C136 C135 H13M 106.9 . .
C134 C135 H13M 106.9 . .
H13L C135 H13M 106.7 . .
C138 C137 N7 115.4(5) . .
C138 C137 H13Q 108.4 . .
N7 C137 H13Q 108.4 . .
C138 C137 H13R 108.4 . .
N7 C137 H13R 108.4 . .
H13Q C137 H13R 107.5 . .
C137 C138 C139 109.0(6) . .
C137 C138 H13S 109.9 . .
C139 C138 H13S 109.9 . .
C137 C138 H13T 109.9 . .
C139 C138 H13T 109.9 . .
H13S C138 H13T 108.3 . .
C140 C139 C138 111.7(7) . .
C140 C139 H13U 109.3 . .
C138 C139 H13U 109.3 . .
C140 C139 H13V 109.3 . .
C138 C139 H13V 109.3 . .
H13U C139 H13V 107.9 . .
C139 C140 H14A 109.5 . .
C139 C140 H14B 109.5 . .
H14A C140 H14B 109.5 . .
C139 C140 H14C 109.5 . .
H14A C140 H14C 109.5 . .
H14B C140 H14C 109.5 . .
C142 C141 N7 115.2(5) . .
C142 C141 H14D 108.5 . .
N7 C141 H14D 108.5 . .
C142 C141 H14E 108.5 . .
N7 C141 H14E 108.5 . .
H14D C141 H14E 107.5 . .
C141 C142 C143 111.6(5) . .
C141 C142 H14F 109.3 . .
C143 C142 H14F 109.3 . .
C141 C142 H14G 109.3 . .
C143 C142 H14G 109.3 . .
H14F C142 H14G 108.0 . .
C142 C143 C144 112.0(6) . .
C142 C143 H14H 109.2 . .
C144 C143 H14H 109.2 . .
C142 C143 H14I 109.2 . .
C144 C143 H14I 109.2 . .
H14H C143 H14I 107.9 . .
C143 C144 H14J 109.5 . .
C143 C144 H14K 109.5 . .
H14J C144 H14K 109.5 . .
C143 C144 H14L 109.5 . .
H14J C144 H14L 109.5 . .
H14K C144 H14L 109.5 . .
C146 C145 N7 115.4(5) . .
C146 C145 H14M 108.4 . .
N7 C145 H14M 108.4 . .
C146 C145 H14N 108.4 . .
N7 C145 H14N 108.4 . .
H14M C145 H14N 107.5 . .
C145 C146 C147 107.9(6) . .
C145 C146 H14O 110.1 . .
C147 C146 H14O 110.1 . .
C145 C146 H14P 110.1 . .
C147 C146 H14P 110.1 . .
H14O C146 H14P 108.4 . .
C148 C147 C146 110.4(8) . .
C148 C147 H14Q 109.6 . .
C146 C147 H14Q 109.6 . .
C148 C147 H14R 109.6 . .
C146 C147 H14R 109.6 . .
H14Q C147 H14R 108.1 . .
C147 C148 H14S 109.5 . .
C147 C148 H14T 109.5 . .
H14S C148 H14T 109.5 . .
C147 C148 H14U 109.5 . .
H14S C148 H14U 109.5 . .
H14T C148 H14U 109.5 . .
C150 C149 N8 114.9(4) . .
C150 C149 H14V 108.5 . .
N8 C149 H14V 108.5 . .
C150 C149 H14W 108.5 . .
N8 C149 H14W 108.5 . .
H14V C149 H14W 107.5 . .
C151 C150 C149 109.7(4) . .
C151 C150 H15A 109.7 . .
C149 C150 H15A 109.7 . .
C151 C150 H15B 109.7 . .
C149 C150 H15B 109.7 . .
H15A C150 H15B 108.2 . .
C150 C151 C152 112.3(5) . .
C150 C151 H15C 109.1 . .
C152 C151 H15C 109.1 . .
C150 C151 H15D 109.1 . .
C152 C151 H15D 109.1 . .
H15C C151 H15D 107.9 . .
C151 C152 H15E 109.5 . .
C151 C152 H15F 109.5 . .
H15E C152 H15F 109.5 . .
C151 C152 H15G 109.5 . .
H15E C152 H15G 109.5 . .
H15F C152 H15G 109.5 . .
N8 C153 C154 113.5(5) . .
N8 C153 H15H 108.9 . .
C154 C153 H15H 108.9 . .
N8 C153 H15I 108.9 . .
C154 C153 H15I 108.9 . .
H15H C153 H15I 107.7 . .
C155 C154 C153 113.9(6) . .
C155 C154 H15J 108.8 . .
C153 C154 H15J 108.8 . .
C155 C154 H15K 108.8 . .
C153 C154 H15K 108.8 . .
H15J C154 H15K 107.7 . .
C154 C155 C156 109.3(8) . .
C154 C155 H15L 109.8 . .
C156 C155 H15L 109.8 . .
C154 C155 H15M 109.8 . .
C156 C155 H15M 109.8 . .
H15L C155 H15M 108.3 . .
C155 C156 H15N 109.5 . .
C155 C156 H15O 109.5 . .
H15N C156 H15O 109.5 . .
C155 C156 H15P 109.5 . .
H15N C156 H15P 109.5 . .
H15O C156 H15P 109.5 . .
C158 C157 N8 116.2(4) . .
C158 C157 H15Q 108.2 . .
N8 C157 H15Q 108.2 . .
C158 C157 H15R 108.2 . .
N8 C157 H15R 108.2 . .
H15Q C157 H15R 107.4 . .
C157 C158 C159 109.9(4) . .
C157 C158 H15S 109.7 . .
C159 C158 H15S 109.7 . .
C157 C158 H15T 109.7 . .
C159 C158 H15T 109.7 . .
H15S C158 H15T 108.2 . .
C160 C159 C158 113.2(4) . .
C160 C159 H15U 108.9 . .
C158 C159 H15U 108.9 . .
C160 C159 H15V 108.9 . .
C158 C159 H15V 108.9 . .
H15U C159 H15V 107.8 . .
C159 C160 H16A 109.5 . .
C159 C160 H16B 109.5 . .
H16A C160 H16B 109.5 . .
C159 C160 H16C 109.5 . .
H16A C160 H16C 109.5 . .
H16B C160 H16C 109.5 . .
N8 C161 C162 116.2(4) . .
N8 C161 H16D 108.2 . .
C162 C161 H16D 108.2 . .
N8 C161 H16E 108.2 . .
C162 C161 H16E 108.2 . .
H16D C161 H16E 107.4 . .
C163 C162 C161 110.3(4) . .
C163 C162 H16F 109.6 . .
C161 C162 H16F 109.6 . .
C163 C162 H16G 109.6 . .
C161 C162 H16G 109.6 . .
H16F C162 H16G 108.1 . .
C162 C163 C164 113.7(5) . .
C162 C163 H16H 108.8 . .
C164 C163 H16H 108.8 . .
C162 C163 H16I 108.8 . .
C164 C163 H16I 108.8 . .
H16H C163 H16I 107.7 . .
C163 C164 H16J 109.5 . .
C163 C164 H16K 109.5 . .
H16J C164 H16K 109.5 . .
C163 C164 H16L 109.5 . .
H16J C164 H16L 109.5 . .
H16K C164 H16L 109.5 . .
N9 C165 C166 115.3(4) . .
N9 C165 H16M 108.4 . .
C166 C165 H16M 108.4 . .
N9 C165 H16N 108.4 . .
C166 C165 H16N 108.4 . .
H16M C165 H16N 107.5 . .
C167 C166 C165 113.3(6) . .
C167 C166 H16O 108.9 . .
C165 C166 H16O 108.9 . .
C167 C166 H16P 108.9 . .
C165 C166 H16P 108.9 . .
H16O C166 H16P 107.7 . .
C168 C167 C166 115.1(8) . .
C168 C167 H16Q 108.5 . .
C166 C167 H16Q 108.5 . .
C168 C167 H16R 108.5 . .
C166 C167 H16R 108.5 . .
H16Q C167 H16R 107.5 . .
C167 C168 H16S 109.5 . .
C167 C168 H16T 109.5 . .
H16S C168 H16T 109.5 . .
C167 C168 H16U 109.5 . .
H16S C168 H16U 109.5 . .
H16T C168 H16U 109.5 . .
C170 C169 N9 115.0(5) . .
C170 C169 H16V 108.5 . .
N9 C169 H16V 108.5 . .
C170 C169 H16W 108.5 . .
N9 C169 H16W 108.5 . .
H16V C169 H16W 107.5 . .
C171 C170 C169 115.6(6) . .
C171 C170 H17A 108.4 . .
C169 C170 H17A 108.4 . .
C171 C170 H17B 108.4 . .
C169 C170 H17B 108.4 . .
H17A C170 H17B 107.4 . .
C170 C171 C172 117.6(7) . .
C170 C171 H17C 107.9 . .
C172 C171 H17C 107.9 . .
C170 C171 H17D 107.9 . .
C172 C171 H17D 107.9 . .
H17C C171 H17D 107.2 . .
C171 C172 H17E 109.5 . .
C171 C172 H17F 109.5 . .
H17E C172 H17F 109.5 . .
C171 C172 H17G 109.5 . .
H17E C172 H17G 109.5 . .
H17F C172 H17G 109.5 . .
C174 C173 N9 116.6(4) . .
C174 C173 H17H 108.1 . .
N9 C173 H17H 108.1 . .
C174 C173 H17I 108.1 . .
N9 C173 H17I 108.1 . .
H17H C173 H17I 107.3 . .
C173 C174 C175 110.9(4) . .
C173 C174 H17J 109.5 . .
C175 C174 H17J 109.5 . .
C173 C174 H17K 109.5 . .
C175 C174 H17K 109.5 . .
H17J C174 H17K 108.1 . .
C176 C175 C174 114.4(5) . .
C176 C175 H17L 108.6 . .
C174 C175 H17L 108.6 . .
C176 C175 H17M 108.6 . .
C174 C175 H17M 108.6 . .
H17L C175 H17M 107.6 . .
C175 C176 H17N 109.5 . .
C175 C176 H17O 109.5 . .
H17N C176 H17O 109.5 . .
C175 C176 H17P 109.5 . .
H17N C176 H17P 109.5 . .
H17O C176 H17P 109.5 . .
N9 C177 C178 114.4(4) . .
N9 C177 H17Q 108.7 . .
C178 C177 H17Q 108.7 . .
N9 C177 H17R 108.7 . .
C178 C177 H17R 108.7 . .
H17Q C177 H17R 107.6 . .
C177 C178 C179 112.2(6) . .
C177 C178 H17S 109.2 . .
C179 C178 H17S 109.2 . .
C177 C178 H17T 109.2 . .
C179 C178 H17T 109.2 . .
H17S C178 H17T 107.9 . .
C180 C179 C178 114.1(7) . .
C180 C179 H17U 108.7 . .
C178 C179 H17U 108.7 . .
C180 C179 H17V 108.7 . .
C178 C179 H17V 108.7 . .
H17U C179 H17V 107.6 . .
C179 C180 H18A 109.5 . .
C179 C180 H18B 109.5 . .
H18A C180 H18B 109.5 . .
C179 C180 H18C 109.5 . .
H18A C180 H18C 109.5 . .
H18B C180 H18C 109.5 . .
C182 C181 N10 116.4(4) . .
C182 C181 H18D 108.2 . .
N10 C181 H18D 108.2 . .
C182 C181 H18E 108.2 . .
N10 C181 H18E 108.2 . .
H18D C181 H18E 107.3 . .
C181 C182 C183 110.5(5) . .
C181 C182 H18F 109.6 . .
C183 C182 H18F 109.6 . .
C181 C182 H18G 109.6 . .
C183 C182 H18G 109.6 . .
H18F C182 H18G 108.1 . .
C182 C183 C184 112.9(5) . .
C182 C183 H18H 109.0 . .
C184 C183 H18H 109.0 . .
C182 C183 H18I 109.0 . .
C184 C183 H18I 109.0 . .
H18H C183 H18I 107.8 . .
C183 C184 H18J 109.5 . .
C183 C184 H18K 109.5 . .
H18J C184 H18K 109.5 . .
C183 C184 H18L 109.5 . .
H18J C184 H18L 109.5 . .
H18K C184 H18L 109.5 . .
C186 C185 N10 115.9(4) . .
C186 C185 H18M 108.3 . .
N10 C185 H18M 108.3 . .
C186 C185 H18N 108.3 . .
N10 C185 H18N 108.3 . .
H18M C185 H18N 107.4 . .
C187 C186 C185 110.5(4) . .
C187 C186 H18O 109.6 . .
C185 C186 H18O 109.6 . .
C187 C186 H18P 109.6 . .
C185 C186 H18P 109.6 . .
H18O C186 H18P 108.1 . .
C186 C187 C188 113.5(5) . .
C186 C187 H18Q 108.9 . .
C188 C187 H18Q 108.9 . .
C186 C187 H18R 108.9 . .
C188 C187 H18R 108.9 . .
H18Q C187 H18R 107.7 . .
C187 C188 H18S 109.5 . .
C187 C188 H18T 109.5 . .
H18S C188 H18T 109.5 . .
C187 C188 H18U 109.5 . .
H18S C188 H18U 109.5 . .
H18T C188 H18U 109.5 . .
C190 C189 N10 114.5(4) . .
C190 C189 H18V 108.6 . .
N10 C189 H18V 108.6 . .
C190 C189 H18W 108.6 . .
N10 C189 H18W 108.6 . .
H18V C189 H18W 107.6 . .
C191 C190 C189 113.3(5) . .
C191 C190 H19A 108.9 . .
C189 C190 H19A 108.9 . .
C191 C190 H19B 108.9 . .
C189 C190 H19B 108.9 . .
H19A C190 H19B 107.7 . .
C190 C191 C192 111.8(5) . .
C190 C191 H19C 109.3 . .
C192 C191 H19C 109.3 . .
C190 C191 H19D 109.3 . .
C192 C191 H19D 109.3 . .
H19C C191 H19D 107.9 . .
C191 C192 H19E 109.5 . .
C191 C192 H19F 109.5 . .
H19E C192 H19F 109.5 . .
C191 C192 H19G 109.5 . .
H19E C192 H19G 109.5 . .
H19F C192 H19G 109.5 . .
C194 C193 N10 115.6(4) . .
C194 C193 H19H 108.4 . .
N10 C193 H19H 108.4 . .
C194 C193 H19I 108.4 . .
N10 C193 H19I 108.4 . .
H19H C193 H19I 107.4 . .
C193 C194 C195 109.0(6) . .
C193 C194 H19J 109.9 . .
C195 C194 H19J 109.9 . .
C193 C194 H19K 109.9 . .
C195 C194 H19K 109.9 . .
H19J C194 H19K 108.3 . .
C196 C195 C194 110.9(8) . .
C196 C195 H19L 109.5 . .
C194 C195 H19L 109.5 . .
C196 C195 H19M 109.5 . .
C194 C195 H19M 109.5 . .
H19L C195 H19M 108.0 . .
C195 C196 H19N 109.5 . .
C195 C196 H19O 109.5 . .
H19N C196 H19O 109.5 . .
C195 C196 H19P 109.5 . .
H19N C196 H19P 109.5 . .
H19O C196 H19P 109.5 . .
N11 C201 C202 178.3(6) . .
C201 C202 H20C 109.5 . .
C201 C202 H20D 109.5 . .
H20C C202 H20D 109.5 . .
C201 C202 H20E 109.5 . .
H20C C202 H20E 109.5 . .
H20D C202 H20E 109.5 . .
N12 C203 C204 178.8(7) . .
C203 C204 H20F 109.5 . .
C203 C204 H20G 109.5 . .
H20F C204 H20G 109.5 . .
C203 C204 H20H 109.5 . .
H20F C204 H20H 109.5 . .
H20G C204 H20H 109.5 . .
N13 C205 C206 178.7(7) . .
C205 C206 H20I 109.5 . .
C205 C206 H20J 109.5 . .
H20I C206 H20J 109.5 . .
C205 C206 H20K 109.5 . .
H20I C206 H20K 109.5 . .
H20J C206 H20K 109.5 . .
N14 C207 C208 177.9(8) . .
C207 C208 H20L 109.5 . .
C207 C208 H20M 109.5 . .
H20L C208 H20M 109.5 . .
C207 C208 H20N 109.5 . .
H20L C208 H20N 109.5 . .
H20M C208 H20N 109.5 . .
N15 C209 C210 178.1(9) . .
C209 C210 H21C 109.5 . .
C209 C210 H21D 109.5 . .
H21C C210 H21D 109.5 . .
C209 C210 H21E 109.5 . .
H21C C210 H21E 109.5 . .
H21D C210 H21E 109.5 . .
N16 C211 C212 170.5(15) . .
C211 C212 H21F 109.5 . .
C211 C212 H21G 109.5 . .
H21F C212 H21G 109.5 . .
C211 C212 H21H 109.5 . .
H21F C212 H21H 109.5 . .
H21G C212 H21H 109.5 . .
N17 C213 C214 177.0(16) . .
N18 C215 C216 156(4) . .
N20' C218 C219 176(2) . .
C65 C69 C70 120.0 . .
C66 C65 C69 120.0 . .
C66 C65 C64 119.2(7) . .
C69 C65 C64 120.7(7) . .
C65 C66 C72 120.0 . .
C65 C66 C67 120.6(7) . .
C72 C66 C67 118.8(7) . .
C71 C72 C66 120.0 . .
C70 C71 C72 120.0 . .
C70 C71 C76 120.0 . .
C72 C71 C76 120.0 . .
C71 C70 C73 120.0 . .
C71 C70 C69 120.0 . .
C73 C70 C69 120.0 . .
C74 C73 C70 120.0 . .
C73 C74 C75 120.0 . .
C76 C75 C74 120.0 . .
C75 C76 C71 120.0 . .
O52 C62 N4 122.7(9) . .
O52 C62 C63 117.8(9) . .
N4 C62 C63 119.4(8) . .
C64 C63 C68 118.3(13) . .
C64 C63 C62 117.9(10) . .
C68 C63 C62 123.8(11) . .
C63 C64 C65 120.8(11) . .
C68 C67 C66 115.6(11) . .
C63 C68 C67 124.5(13) . .
C65' C69' C70' 120.0 . .
C69' C65' C66' 120.0 . .
C69' C65' C64' 118.4(10) . .
C66' C65' C64' 121.6(10) . .
C65' C66' C72' 120.0 . .
C65' C66' C67' 121.4(11) . .
C72' C66' C67' 117.5(11) . .
C66' C72' C71' 120.0 . .
C70' C71' C72' 120.0 . .
C70' C71' C76' 120.0 . .
C72' C71' C76' 120.0 . .
C73' C70' C71' 120.0 . .
C73' C70' C69' 120.0 . .
C71' C70' C69' 120.0 . .
C74' C73' C70' 120.0 . .
C75' C74' C73' 120.0 . .
C76' C75' C74' 120.0 . .
C75' C76' C71' 120.0 . .
O52' C62' C63' 115.5(14) . .
C64' C63' C68' 125.5(19) . .
C64' C63' C62' 114.8(15) . .
C68' C63' C62' 118.9(16) . .
C63' C64' C65' 114.3(16) . .
C68' C67' C66' 114.6(16) . .
C63' C68' C67' 120.4(19) . .

loop_
_geom_bond_atom_site_label_1
_geom_bond_atom_site_label_2
_geom_bond_distance
_geom_bond_site_symmetry_2
Mo1 O8 1.694(3) .
Mo1 O7 1.705(3) .
Mo1 O5 1.910(3) .
Mo1 O9 1.924(3) .
Mo1 O6 2.306(3) .
Mo1 O4 2.423(3) .
Mo2 O3 1.701(3) .
Mo2 O2 1.703(3) .
Mo2 O1 1.930(3) .
Mo2 O5 1.931(3) .
Mo2 O12 2.329(3) .
Mo2 O4 2.345(3) .
Mo3 O11 1.698(3) .
Mo3 O10 1.703(3) .
Mo3 O9 1.914(3) 2_657
Mo3 O1 1.915(3) .
Mo3 O6 2.322(3) 2_657
Mo3 O12 2.440(3) .
Mo4 O20 1.698(3) .
Mo4 O22 1.701(3) .
Mo4 O18 1.916(3) .
Mo4 O21 1.922(3) .
Mo4 O19 2.315(3) .
Mo4 O23 2.402(3) .
Mo5 O13 1.699(3) .
Mo5 O14 1.701(3) .
Mo5 O15 1.914(3) .
Mo5 O21 1.923(3) .
Mo5 O19 2.312(3) .
Mo5 O16 2.478(3) .
Mo6 O17 1.695(3) .
Mo6 O24 1.695(3) .
Mo6 O15 1.923(3) .
Mo6 O18 1.929(3) 2_666
Mo6 O16 2.333(3) .
Mo6 O23 2.367(3) 2_666
Mo7 O33 1.696(3) .
Mo7 O32 1.701(3) .
Mo7 O35 1.923(3) .
Mo7 O30 1.928(3) .
Mo7 O34 2.354(3) 2_556
Mo7 O31 2.357(3) .
Mo8 O29 1.698(3) .
Mo8 O28 1.705(3) .
Mo8 O30 1.915(3) .
Mo8 O27 1.930(3) .
Mo8 O36 2.290(3) .
Mo8 O31 2.435(3) .
Mo9 O26 1.699(3) .
Mo9 O25 1.699(3) .
Mo9 O27 1.916(3) .
Mo9 O35 1.918(3) 2_556
Mo9 O36 2.336(3) .
Mo9 O34 2.426(3) .
Mo10 O43 1.700(3) .
Mo10 O42 1.701(3) .
Mo10 O39 1.918(3) .
Mo10 O45 1.922(3) .
Mo10 O41 2.312(3) .
Mo10 O40 2.424(3) .
Mo11 O47 1.694(3) .
Mo11 O46 1.702(4) .
Mo11 O48 1.913(3) .
Mo11 O45 1.923(3) .
Mo11 O41 2.314(3) .
Mo11 O44 2.421(3) 2_565
Mo12 O37 1.696(4) .
Mo12 O38 1.698(4) .
Mo12 O39 1.919(3) .
Mo12 O48 1.923(3) 2_565
Mo12 O44 2.341(3) .
Mo12 O40 2.370(3) .
Mn1 O4 1.896(3) .
Mn1 O4 1.896(3) 2_657
Mn1 O12 1.942(3) 2_657
Mn1 O12 1.942(3) .
Mn1 O6 2.114(3) 2_657
Mn1 O6 2.114(3) .
Mn2 O23 1.902(3) .
Mn2 O23 1.902(3) 2_666
Mn2 O16 1.948(3) 2_666
Mn2 O16 1.948(3) .
Mn2 O19 2.103(3) 2_666
Mn2 O19 2.103(3) .
Mn3 O31 1.902(3) 2_556
Mn3 O31 1.902(3) .
Mn3 O34 1.946(3) 2_556
Mn3 O34 1.946(3) .
Mn3 O36 2.105(3) .
Mn3 O36 2.105(3) 2_556
Mn4 O40 1.910(3) .
Mn4 O40 1.910(3) 2_565
Mn4 O44 1.934(3) .
Mn4 O44 1.934(3) 2_565
Mn4 O41 2.105(3) .
Mn4 O41 2.105(3) 2_565
O4 C1 1.429(5) .
O6 C3 1.438(5) 2_657
O6 Mo3 2.322(3) 2_657
O9 Mo3 1.914(3) 2_657
O12 C2 1.441(5) 2_657
O16 C23 1.436(5) .
O18 Mo6 1.928(3) 2_666
O19 C21 1.435(5) 2_666
O23 C20 1.437(5) .
O23 Mo6 2.367(3) 2_666
O31 C42 1.423(5) .
O34 C39 1.443(5) .
O34 Mo7 2.354(3) 2_556
O35 Mo9 1.918(3) 2_556
O36 C40 1.433(5) 2_556
O40 C59 1.438(5) 2_565
O41 C58 1.427(5) .
O44 C61 1.436(6) .
O44 Mo11 2.421(3) 2_565
O48 Mo12 1.923(3) 2_565
O49 C5 1.230(5) .
O50 C24 1.228(5) .
O51 C43 1.220(5) .
N1 C5 1.341(5) .
N1 C4 1.474(5) .
N1 H1 0.8800 .
N2 C24 1.358(5) .
N2 C22 1.485(5) .
N2 H2 0.8800 .
N3 C43 1.354(6) .
N3 C41 1.471(5) .
N3 H3 0.8800 .
N4 C62 1.354(10) .
N4 C60 1.483(6) .
N5 C113 1.516(6) .
N5 C105 1.519(6) .
N5 C101 1.519(6) .
N5 C109 1.527(6) .
N6 C125 1.514(7) .
N6 C121 1.516(6) .
N6 C117 1.525(6) .
N6 C129 1.526(6) .
N7 C137 1.505(7) .
N7 C145 1.506(7) .
N7 C141 1.521(7) .
N7 C133 1.523(7) .
N8 C161 1.509(6) .
N8 C153 1.512(6) .
N8 C157 1.522(6) .
N8 C149 1.526(6) .
N10 C193 1.517(6) .
N10 C189 1.519(6) .
N10 C185 1.521(6) .
N10 C181 1.522(6) .
N9 C165 1.505(6) .
N9 C177 1.513(6) .
N9 C173 1.518(7) .
N9 C169 1.527(6) .
N11 C201 1.147(7) .
N12 C203 1.140(8) .
N13 C205 1.116(8) .
N14 C207 1.167(7) .
N15 C209 1.115(10) .
N16 C211 1.089(15) .
N17 C213 1.198(17) .
N17' C313 1.30(2) .
N18 C215 1.01(3) .
N19 C217 1.13(2) .
N20' C218 1.20(2) .
C1 C4 1.538(6) .
C1 H1A 0.9900 .
C1 H1B 0.9900 .
C2 O12 1.441(5) 2_657
C2 C4 1.540(6) .
C2 H2A 0.9900 .
C2 H2B 0.9900 .
C3 O6 1.437(5) 2_657
C3 C4 1.537(6) .
C3 H3A 0.9900 .
C3 H3B 0.9900 .
C5 C6 1.494(6) .
C6 C7 1.353(6) .
C6 C11 1.429(6) .
C7 C8 1.440(6) .
C7 H7 0.9500 .
C8 C12 1.386(6) .
C8 C9 1.425(6) .
C9 C15 1.397(6) .
C9 C10 1.420(7) .
C10 C11 1.363(6) .
C10 H10 0.9500 .
C11 H11 0.9500 .
C12 C13 1.399(6) .
C12 H12 0.9500 .
C13 C16 1.418(7) .
C13 C14 1.432(7) .
C14 C15 1.399(7) .
C14 C19 1.424(6) .
C15 H15 0.9500 .
C16 C17 1.355(7) .
C16 H16 0.9500 .
C17 C18 1.421(8) .
C17 H17 0.9500 .
C18 C19 1.353(7) .
C18 H18 0.9500 .
C19 H19 0.9500 .
C20 C22 1.532(6) .
C20 H20A 0.9900 .
C20 H20B 0.9900 .
C21 O19 1.435(5) 2_666
C21 C22 1.537(6) .
C21 H21A 0.9900 .
C21 H21B 0.9900 .
C22 C23 1.547(6) .
C23 H23A 0.9900 .
C23 H23B 0.9900 .
C24 C25 1.505(6) .
C25 C26 1.358(6) .
C25 C30 1.426(6) .
C26 C27 1.429(6) .
C26 H26 0.9500 .
C27 C31 1.387(7) .
C27 C28 1.431(6) .
C28 C34 1.400(6) .
C28 C29 1.416(7) .
C29 C30 1.353(6) .
C29 H29 0.9500 .
C30 H30 0.9500 .
C31 C32 1.409(6) .
C31 H31 0.9500 .
C32 C35 1.418(7) .
C32 C33 1.426(7) .
C33 C34 1.400(7) .
C33 C38 1.431(6) .
C34 H34 0.9500 .
C35 C36 1.368(7) .
C35 H35 0.9500 .
C36 C37 1.415(8) .
C36 H36 0.9500 .
C37 C38 1.353(7) .
C37 H37 0.9500 .
C38 H38 0.9500 .
C39 C41 1.537(6) .
C39 H39A 0.9900 .
C39 H39B 0.9900 .
C40 O36 1.433(5) 2_556
C40 C41 1.542(6) .
C40 H40A 0.9900 .
C40 H40B 0.9900 .
C41 C42 1.537(6) .
C42 H42A 0.9900 .
C42 H42B 0.9900 .
C43 C44 1.507(6) .
C44 C49 1.357(6) .
C44 C45 1.420(7) .
C45 C46 1.351(7) .
C45 H45 0.9500 .
C46 C47 1.425(7) .
C46 H46 0.9500 .
C47 C50 1.393(7) .
C47 C48 1.429(6) .
C48 C53 1.391(7) .
C48 C49 1.423(6) .
C49 H49 0.9500 .
C50 C51 1.391(7) .
C50 H50 0.9500 .
C51 C54 1.418(7) .
C51 C52 1.436(7) .
C52 C53 1.402(7) .
C52 C57 1.420(7) .
C53 H53 0.9500 .
C54 C55 1.356(8) .
C54 H54 0.9500 .
C55 C56 1.402(8) .
C55 H55 0.9500 .
C56 C57 1.354(7) .
C56 H56 0.9500 .
C57 H57 0.9500 .
C58 C60 1.546(6) .
C58 H58A 0.9900 .
C58 H58B 0.9900 .
C59 O40 1.438(5) 2_565
C59 C60 1.533(7) .
C59 H59A 0.9900 .
C59 H59B 0.9900 .
C60 C61 1.536(7) .
C61 H61A 0.9900 .
C61 H61B 0.9900 .
C101 C102 1.519(7) .
C101 H10A 0.9900 .
C101 H10B 0.9900 .
C102 C103 1.529(7) .
C102 H10C 0.9900 .
C102 H10D 0.9900 .
C103 C104 1.500(8) .
C103 H10E 0.9900 .
C103 H10F 0.9900 .
C104 H10G 0.9800 .
C104 H10H 0.9800 .
C104 H10I 0.9800 .
C105 C106 1.513(8) .
C105 H10J 0.9900 .
C105 H10K 0.9900 .
C106 C107 1.516(7) .
C106 H10L 0.9900 .
C106 H10M 0.9900 .
C107 C108 1.517(8) .
C107 H10N 0.9900 .
C107 H10O 0.9900 .
C108 H10P 0.9800 .
C108 H10Q 0.9800 .
C108 H10R 0.9800 .
C109 C110 1.513(7) .
C109 H10S 0.9900 .
C109 H10T 0.9900 .
C110 C111 1.508(7) .
C110 H11A 0.9900 .
C110 H11B 0.9900 .
C111 C112 1.497(8) .
C111 H11C 0.9900 .
C111 H11D 0.9900 .
C112 H11E 0.9800 .
C112 H11F 0.9800 .
C112 H11G 0.9800 .
C113 C114 1.511(7) .
C113 H11H 0.9900 .
C113 H11I 0.9900 .
C114 C115 1.530(8) .
C114 H11J 0.9900 .
C114 H11K 0.9900 .
C115 C116 1.475(12) .
C115 H11L 0.9900 .
C115 H11M 0.9900 .
C116 H11N 0.9800 .
C116 H11O 0.9800 .
C116 H11P 0.9800 .
C117 C118 1.516(8) .
C117 H11Q 0.9900 .
C117 H11R 0.9900 .
C118 C119 1.546(9) .
C118 H11S 0.9900 .
C118 H11T 0.9900 .
C119 C120 1.514(11) .
C119 H11U 0.9900 .
C119 H11V 0.9900 .
C120 H12A 0.9800 .
C120 H12B 0.9800 .
C120 H12C 0.9800 .
C121 C122 1.507(7) .
C121 H12D 0.9900 .
C121 H12E 0.9900 .
C122 C123 1.508(8) .
C122 H12F 0.9900 .
C122 H12G 0.9900 .
C123 C124 1.502(8) .
C123 H12H 0.9900 .
C123 H12I 0.9900 .
C124 H12J 0.9800 .
C124 H12K 0.9800 .
C124 H12L 0.9800 .
C125 C126 1.514(7) .
C125 H12M 0.9900 .
C125 H12N 0.9900 .
C126 C127 1.500(9) .
C126 H12O 0.9900 .
C126 H12P 0.9900 .
C127 C128 1.464(9) .
C127 H12Q 0.9900 .
C127 H12R 0.9900 .
C128 H12S 0.9800 .
C128 H12T 0.9800 .
C128 H12U 0.9800 .
C129 C130 1.526(7) .
C129 H12V 0.9900 .
C129 H12W 0.9900 .
C130 C131 1.517(8) .
C130 H13A 0.9900 .
C130 H13B 0.9900 .
C131 C132 1.514(10) .
C131 H13C 0.9900 .
C131 H13D 0.9900 .
C132 H13E 0.9800 .
C132 H13F 0.9800 .
C132 H13G 0.9800 .
C133 C134 1.505(9) .
C133 H13H 0.9900 .
C133 H13I 0.9900 .
C134 C135 1.478(16) .
C134 H13J 0.9900 .
C134 H13K 0.9900 .
C135 C136 1.30(2) .
C135 H13L 0.9900 .
C135 H13M 0.9900 .
C136 H13N 0.9800 .
C136 H13O 0.9800 .
C136 H13P 0.9800 .
C137 C138 1.497(9) .
C137 H13Q 0.9900 .
C137 H13R 0.9900 .
C138 C139 1.519(9) .
C138 H13S 0.9900 .
C138 H13T 0.9900 .
C139 C140 1.439(10) .
C139 H13U 0.9900 .
C139 H13V 0.9900 .
C140 H14A 0.9800 .
C140 H14B 0.9800 .
C140 H14C 0.9800 .
C141 C142 1.485(9) .
C141 H14D 0.9900 .
C141 H14E 0.9900 .
C142 C143 1.505(8) .
C142 H14F 0.9900 .
C142 H14G 0.9900 .
C143 C144 1.537(11) .
C143 H14H 0.9900 .
C143 H14I 0.9900 .
C144 H14J 0.9800 .
C144 H14K 0.9800 .
C144 H14L 0.9800 .
C145 C146 1.490(9) .
C145 H14M 0.9900 .
C145 H14N 0.9900 .
C146 C147 1.543(9) .
C146 H14O 0.9900 .
C146 H14P 0.9900 .
C147 C148 1.429(11) .
C147 H14Q 0.9900 .
C147 H14R 0.9900 .
C148 H14S 0.9800 .
C148 H14T 0.9800 .
C148 H14U 0.9800 .
C149 C150 1.518(7) .
C149 H14V 0.9900 .
C149 H14W 0.9900 .
C150 C151 1.510(7) .
C150 H15A 0.9900 .
C150 H15B 0.9900 .
C151 C152 1.513(8) .
C151 H15C 0.9900 .
C151 H15D 0.9900 .
C152 H15E 0.9800 .
C152 H15F 0.9800 .
C152 H15G 0.9800 .
C153 C154 1.512(7) .
C153 H15H 0.9900 .
C153 H15I 0.9900 .
C154 C155 1.428(9) .
C154 H15J 0.9900 .
C154 H15K 0.9900 .
C155 C156 1.463(10) .
C155 H15L 0.9900 .
C155 H15M 0.9900 .
C156 H15N 0.9800 .
C156 H15O 0.9800 .
C156 H15P 0.9800 .
C157 C158 1.513(7) .
C157 H15Q 0.9900 .
C157 H15R 0.9900 .
C158 C159 1.523(7) .
C158 H15S 0.9900 .
C158 H15T 0.9900 .
C159 C160 1.500(7) .
C159 H15U 0.9900 .
C159 H15V 0.9900 .
C160 H16A 0.9800 .
C160 H16B 0.9800 .
C160 H16C 0.9800 .
C161 C162 1.510(7) .
C161 H16D 0.9900 .
C161 H16E 0.9900 .
C162 C163 1.504(8) .
C162 H16F 0.9900 .
C162 H16G 0.9900 .
C163 C164 1.521(7) .
C163 H16H 0.9900 .
C163 H16I 0.9900 .
C164 H16J 0.9800 .
C164 H16K 0.9800 .
C164 H16L 0.9800 .
C165 C166 1.513(8) .
C165 H16M 0.9900 .
C165 H16N 0.9900 .
C166 C167 1.510(10) .
C166 H16O 0.9900 .
C166 H16P 0.9900 .
C167 C168 1.491(12) .
C167 H16Q 0.9900 .
C167 H16R 0.9900 .
C168 H16S 0.9800 .
C168 H16T 0.9800 .
C168 H16U 0.9800 .
C169 C170 1.523(9) .
C169 H16V 0.9900 .
C169 H16W 0.9900 .
C170 C171 1.440(9) .
C170 H17A 0.9900 .
C170 H17B 0.9900 .
C171 C172 1.453(10) .
C171 H17C 0.9900 .
C171 H17D 0.9900 .
C172 H17E 0.9800 .
C172 H17F 0.9800 .
C172 H17G 0.9800 .
C173 C174 1.498(8) .
C173 H17H 0.9900 .
C173 H17I 0.9900 .
C174 C175 1.511(8) .
C174 H17J 0.9900 .
C174 H17K 0.9900 .
C175 C176 1.495(8) .
C175 H17L 0.9900 .
C175 H17M 0.9900 .
C176 H17N 0.9800 .
C176 H17O 0.9800 .
C176 H17P 0.9800 .
C177 C178 1.517(8) .
C177 H17Q 0.9900 .
C177 H17R 0.9900 .
C178 C179 1.522(8) .
C178 H17S 0.9900 .
C178 H17T 0.9900 .
C179 C180 1.446(9) .
C179 H17U 0.9900 .
C179 H17V 0.9900 .
C180 H18A 0.9800 .
C180 H18B 0.9800 .
C180 H18C 0.9800 .
C181 C182 1.508(7) .
C181 H18D 0.9900 .
C181 H18E 0.9900 .
C182 C183 1.513(8) .
C182 H18F 0.9900 .
C182 H18G 0.9900 .
C183 C184 1.521(8) .
C183 H18H 0.9900 .
C183 H18I 0.9900 .
C184 H18J 0.9800 .
C184 H18K 0.9800 .
C184 H18L 0.9800 .
C185 C186 1.518(7) .
C185 H18M 0.9900 .
C185 H18N 0.9900 .
C186 C187 1.505(8) .
C186 H18O 0.9900 .
C186 H18P 0.9900 .
C187 C188 1.513(8) .
C187 H18Q 0.9900 .
C187 H18R 0.9900 .
C188 H18S 0.9800 .
C188 H18T 0.9800 .
C188 H18U 0.9800 .
C189 C190 1.512(7) .
C189 H18V 0.9900 .
C189 H18W 0.9900 .
C190 C191 1.486(7) .
C190 H19A 0.9900 .
C190 H19B 0.9900 .
C191 C192 1.527(8) .
C191 H19C 0.9900 .
C191 H19D 0.9900 .
C192 H19E 0.9800 .
C192 H19F 0.9800 .
C192 H19G 0.9800 .
C193 C194 1.502(8) .
C193 H19H 0.9900 .
C193 H19I 0.9900 .
C194 C195 1.526(11) .
C194 H19J 0.9900 .
C194 H19K 0.9900 .
C195 C196 1.500(12) .
C195 H19L 0.9900 .
C195 H19M 0.9900 .
C196 H19N 0.9800 .
C196 H19O 0.9800 .
C196 H19P 0.9800 .
C201 C202 1.442(8) .
C202 H20C 0.9800 .
C202 H20D 0.9800 .
C202 H20E 0.9800 .
C203 C204 1.455(9) .
C204 H20F 0.9800 .
C204 H20G 0.9800 .
C204 H20H 0.9800 .
C205 C206 1.457(9) .
C206 H20I 0.9800 .
C206 H20J 0.9800 .
C206 H20K 0.9800 .
C207 C208 1.448(9) .
C208 H20L 0.9800 .
C208 H20M 0.9800 .
C208 H20N 0.9800 .
C209 C210 1.456(12) .
C210 H21C 0.9800 .
C210 H21D 0.9800 .
C210 H21E 0.9800 .
C211 C212 1.428(14) .
C212 H21F 0.9800 .
C212 H21G 0.9800 .
C212 H21H 0.9800 .
C213 C214 1.516(17) .
C215 C216 1.15(4) .
C218 C219 1.22(2) .
C69 C65 1.3900 .
C69 C70 1.3900 .
C65 C66 1.3900 .
C65 C64 1.451(11) .
C66 C72 1.3900 .
C66 C67 1.435(12) .
C72 C71 1.3900 .
C71 C70 1.3900 .
C71 C76 1.3900 .
C70 C73 1.3900 .
C73 C74 1.3900 .
C74 C75 1.3900 .
C75 C76 1.3900 .
O52 C62 1.238(11) .
C62 C63 1.476(16) .
C63 C64 1.353(13) .
C63 C68 1.394(13) .
C67 C68 1.413(13) .
C69' C65' 1.3900 .
C69' C70' 1.3900 .
C65' C66' 1.3900 .
C65' C64' 1.456(15) .
C66' C72' 1.3900 .
C66' C67' 1.444(15) .
C72' C71' 1.3900 .
C71' C70' 1.3900 .
C71' C76' 1.3900 .
C70' C73' 1.3900 .
C73' C74' 1.3900 .
C74' C75' 1.3900 .
C75' C76' 1.3900 .
O52' C62' 1.254(17) .
C62' C63' 1.53(2) .
C63' C64' 1.374(16) .
C63' C68' 1.394(16) .
C67' C68' 1.430(16) .
C336 C335 1.30(4) .
